data_1504498
loop_
_publ_author_name
'Hu, Hai-Yu'
'Xiang, Jun-Feng'
'Yang, Yong'
'Chen, Chuan-Feng'

_publ_section_title
;
 A helix-turn-helix supersecondary structure based on oligo(phenanthroline
 dicarboxamide)s.
;
_journal_issue 1
_journal_name_full 'Organic letters'
_journal_page_first 69
_journal_page_last 72
_journal_paper_doi 10.1021/ol702720q
_journal_volume 10
_journal_year 2008
_chemical_formula_moiety 'C144 H148 Cl2 N16 O21'
_chemical_formula_sum 'C144 H148 Cl2 N16 O21'
_chemical_formula_weight 2509.68
_chemical_name_systematic
; 
 ? 
;
_space_group_IT_number 2
_symmetry_cell_setting triclinic
_symmetry_space_group_name_Hall '-P 1'
_symmetry_space_group_name_H-M 'P -1'
_atom_sites_solution_hydrogens geom
_atom_sites_solution_primary direct
_atom_sites_solution_secondary difmap
_audit_creation_method SHELXL-97
_cell_angle_alpha 85.308(10)
_cell_angle_beta 77.267(9)
_cell_angle_gamma 70.020(10)
_cell_formula_units_Z 2
_cell_length_a 18.171(3)
_cell_length_b 18.429(3)
_cell_length_c 22.747(5)
_cell_measurement_reflns_used 13106
_cell_measurement_temperature 113(2)
_cell_measurement_theta_max 25.0
_cell_measurement_theta_min 1.4
_cell_volume 6983(2)
_computing_cell_refinement 'CrystalClear (Rigaku/MSC Inc., 2005)'
_computing_data_collection 'CrystalClear (Rigaku/MSC Inc., 2005)'
_computing_data_reduction 'CrystalClear (Rigaku/MSC Inc., 2005)'
_computing_publication_material 'CrystalStructure 3.7.0'
_computing_structure_refinement 'SHELXL-97 (Sheldrick, 1997)'
_computing_structure_solution 'SHELXS-97 (Sheldrick, 1990)'
_diffrn_ambient_temperature 113(2)
_diffrn_detector_area_resol_mean 7.31
_diffrn_measured_fraction_theta_full 0.996
_diffrn_measured_fraction_theta_max 0.996
_diffrn_measurement_device_type 'Rigaku Saturn'
_diffrn_measurement_method \w
_diffrn_radiation_monochromator confocal
_diffrn_radiation_source 'rotating anode'
_diffrn_radiation_type MoK\a
_diffrn_radiation_wavelength 0.71070
_diffrn_reflns_av_R_equivalents 0.0426
_diffrn_reflns_av_sigmaI/netI 0.0527
_diffrn_reflns_limit_h_max 21
_diffrn_reflns_limit_h_min -21
_diffrn_reflns_limit_k_max 21
_diffrn_reflns_limit_k_min -21
_diffrn_reflns_limit_l_max 27
_diffrn_reflns_limit_l_min -27
_diffrn_reflns_number 69386
_diffrn_reflns_theta_full 25.00
_diffrn_reflns_theta_max 25.00
_diffrn_reflns_theta_min 1.37
_exptl_absorpt_coefficient_mu 0.117
_exptl_absorpt_correction_T_max 0.9907
_exptl_absorpt_correction_T_min 0.9792
_exptl_absorpt_correction_type multi-scan
_exptl_absorpt_process_details 'Jacobson, R. (1998) Private communication'
_exptl_crystal_colour colorless
_exptl_crystal_density_diffrn 1.194
_exptl_crystal_density_method 'not measured'
_exptl_crystal_description block
_exptl_crystal_F_000 2652
_exptl_crystal_size_max 0.18
_exptl_crystal_size_mid 0.14
_exptl_crystal_size_min 0.08
_platon_squeeze_details ' '
_refine_diff_density_max 1.740
_refine_diff_density_min -1.203
_refine_diff_density_rms 0.100
_refine_ls_extinction_coef 0.0115(18)
_refine_ls_extinction_expression Fc^*^=kFc[1+0.001xFc^2^\l^3^/sin(2\q)]^-1/4^
_refine_ls_extinction_method SHELXL
_refine_ls_goodness_of_fit_ref 1.462
_refine_ls_hydrogen_treatment constr
_refine_ls_matrix_type full
_refine_ls_number_parameters 1649
_refine_ls_number_reflns 24500
_refine_ls_number_restraints 0
_refine_ls_restrained_S_all 1.462
_refine_ls_R_factor_all 0.1393
_refine_ls_R_factor_gt 0.1170
_refine_ls_shift/su_max 0.006
_refine_ls_shift/su_mean 0.000
_refine_ls_structure_factor_coef Fsqd
_refine_ls_weighting_details 'calc w=1/[\s^2^(Fo^2^)+(0.2000P)^2^+0.0000P] where P=(Fo^2^+2Fc^2^)/3'
_refine_ls_weighting_scheme calc
_refine_ls_wR_factor_gt 0.3476
_refine_ls_wR_factor_ref 0.3774
_reflns_number_gt 17506
_reflns_number_total 24500
_reflns_threshold_expression >2sigma(I)
_cod_data_source_file ol702720q-file002.cif
_cod_data_source_block shelxl
_cod_database_code 1504498

loop_
_symmetry_equiv_pos_as_xyz
'x, y, z'
'-x, -y, -z'

loop_
_atom_site_label
_atom_site_type_symbol
_atom_site_fract_x
_atom_site_fract_y
_atom_site_fract_z
_atom_site_U_iso_or_equiv
_atom_site_adp_type
_atom_site_occupancy
_atom_site_symmetry_multiplicity
_atom_site_calc_flag
_atom_site_refinement_flags
C1 C 0.6757(3) 1.1599(3) 0.9760(2) 0.0533(10) Uani 1 1 d .
C2 C 0.6324(3) 1.1153(3) 1.0085(2) 0.0670(13) Uani 1 1 d .
H2A H 0.6381 1.0667 0.9933 0.080 Uiso 1 1 calc R
C3 C 0.5813(4) 1.1412(4) 1.0624(3) 0.0807(16) Uani 1 1 d .
H3A H 0.5514 1.1103 1.0836 0.097 Uiso 1 1 calc R
C4 C 0.5723(3) 1.2097(4) 1.0863(3) 0.0748(15) Uani 1 1 d .
H4A H 0.5361 1.2271 1.1234 0.090 Uiso 1 1 calc R
C5 C 0.6169(3) 1.2529(3) 1.0556(2) 0.0699(14) Uani 1 1 d .
H5A H 0.6118 1.3006 1.0720 0.084 Uiso 1 1 calc R
C6 C 0.6704(3) 1.2282(3) 1.0001(2) 0.0609(12) Uani 1 1 d .
H6A H 0.7020 1.2580 0.9798 0.073 Uiso 1 1 calc R
C7 C 0.7676(3) 1.1667(2) 0.8780(2) 0.0494(10) Uani 1 1 d .
C8 C 0.8093(2) 1.1232(2) 0.8197(2) 0.0463(9) Uani 1 1 d .
C9 C 0.8534(3) 1.1587(2) 0.77497(19) 0.0493(10) Uani 1 1 d .
H9A H 0.8566 1.2075 0.7821 0.059 Uiso 1 1 calc R
C10 C 0.8917(3) 1.1217(2) 0.7211(2) 0.0540(11) Uani 1 1 d .
C11 C 0.8878(3) 1.0466(2) 0.7125(2) 0.0529(10) Uani 1 1 d .
C12 C 0.9277(3) 1.0058(3) 0.6584(2) 0.0619(12) Uani 1 1 d .
H12A H 0.9556 1.0289 0.6264 0.074 Uiso 1 1 calc R
C13 C 0.9263(3) 0.9339(3) 0.6519(2) 0.0597(12) Uani 1 1 d .
H13A H 0.9536 0.9067 0.6154 0.072 Uiso 1 1 calc R
C14 C 0.8844(3) 0.8990(3) 0.69923(19) 0.0520(10) Uani 1 1 d .
C15 C 0.8853(2) 0.8221(2) 0.69325(17) 0.0443(9) Uani 1 1 d .
C16 C 0.8471(2) 0.7886(2) 0.74124(18) 0.0436(9) Uani 1 1 d .
H16A H 0.8484 0.7369 0.7392 0.052 Uiso 1 1 calc R
C17 C 0.8062(2) 0.8332(2) 0.79349(18) 0.0412(8) Uani 1 1 d .
C18 C 0.8430(2) 0.9377(2) 0.75336(19) 0.0444(9) Uani 1 1 d .
C19 C 0.8446(3) 1.0157(2) 0.76104(19) 0.0477(10) Uani 1 1 d .
C20 C 0.9373(3) 1.2251(3) 0.6765(2) 0.0595(12) Uani 1 1 d .
H20A H 0.9697 1.2262 0.7060 0.071 Uiso 1 1 calc R
H20B H 0.8829 1.2627 0.6892 0.071 Uiso 1 1 calc R
C21 C 0.9759(3) 1.2452(3) 0.6136(2) 0.0605(12) Uani 1 1 d .
H21A H 0.9414 1.2437 0.5853 0.073 Uiso 1 1 calc R
C22 C 1.0570(4) 1.1886(3) 0.5922(3) 0.096(2) Uani 1 1 d .
H22A H 1.0796 1.2034 0.5517 0.144 Uiso 1 1 calc R
H22B H 1.0531 1.1370 0.5910 0.144 Uiso 1 1 calc R
H22C H 1.0916 1.1882 0.6197 0.144 Uiso 1 1 calc R
C23 C 0.9781(3) 1.3271(3) 0.6132(2) 0.0639(12) Uani 1 1 d .
H23A H 0.9241 1.3628 0.6283 0.096 Uiso 1 1 calc R
H23B H 0.9980 1.3419 0.5720 0.096 Uiso 1 1 calc R
H23C H 1.0138 1.3295 0.6392 0.096 Uiso 1 1 calc R
C24 C 0.9407(3) 0.7053(2) 0.63609(19) 0.0486(10) Uani 1 1 d .
H24A H 0.8896 0.6949 0.6413 0.058 Uiso 1 1 calc R
H24B H 0.9693 0.6767 0.6677 0.058 Uiso 1 1 calc R
C25 C 0.9919(3) 0.6801(3) 0.5736(2) 0.0587(11) Uani 1 1 d .
H25A H 0.9585 0.7063 0.5435 0.070 Uiso 1 1 calc R
C26 C 1.0106(3) 0.5933(3) 0.5682(2) 0.0640(12) Uani 1 1 d .
H26A H 1.0435 0.5760 0.5283 0.096 Uiso 1 1 calc R
H26B H 0.9605 0.5821 0.5734 0.096 Uiso 1 1 calc R
H26C H 1.0397 0.5660 0.5993 0.096 Uiso 1 1 calc R
C27 C 1.0647(4) 0.7044(3) 0.5601(3) 0.0828(17) Uani 1 1 d .
H27A H 1.0484 0.7605 0.5645 0.124 Uiso 1 1 calc R
H27B H 1.0937 0.6900 0.5188 0.124 Uiso 1 1 calc R
H27C H 1.0995 0.6787 0.5883 0.124 Uiso 1 1 calc R
C28 C 0.7662(2) 0.7955(2) 0.84509(18) 0.0417(9) Uani 1 1 d .
C29 C 0.6831(2) 0.8172(2) 0.9473(2) 0.0482(10) Uani 1 1 d .
C30 C 0.6328(3) 0.7743(3) 0.9498(2) 0.0612(12) Uani 1 1 d .
H30A H 0.6238 0.7595 0.9137 0.073 Uiso 1 1 calc R
C31 C 0.5957(3) 0.7533(3) 1.0054(3) 0.0654(13) Uani 1 1 d .
H31A H 0.5603 0.7250 1.0075 0.078 Uiso 1 1 calc R
C32 C 0.6102(3) 0.7734(3) 1.0568(3) 0.0687(14) Uani 1 1 d .
H32A H 0.5855 0.7576 1.0946 0.082 Uiso 1 1 calc R
C33 C 0.6599(3) 0.8160(3) 1.0555(2) 0.0576(11) Uani 1 1 d .
H33A H 0.6679 0.8306 1.0921 0.069 Uiso 1 1 calc R
C34 C 0.6984(2) 0.8375(2) 1.0003(2) 0.0485(10) Uani 1 1 d .
C35 C 0.7675(3) 0.9159(2) 1.03638(19) 0.0505(10) Uani 1 1 d .
C36 C 0.8238(2) 0.9598(2) 1.01129(19) 0.0457(9) Uani 1 1 d .
C37 C 0.8198(3) 1.0202(2) 1.04690(19) 0.0489(10) Uani 1 1 d .
H37A H 0.7872 1.0289 1.0862 0.059 Uiso 1 1 calc R
C38 C 0.8642(3) 1.0662(2) 1.02309(19) 0.0472(9) Uani 1 1 d .
C39 C 0.9125(2) 1.0522(2) 0.96442(18) 0.0431(9) Uani 1 1 d .
C40 C 0.9559(3) 1.1014(2) 0.9361(2) 0.0512(10) Uani 1 1 d .
H40A H 0.9528 1.1453 0.9570 0.061 Uiso 1 1 calc R
C41 C 1.0007(3) 1.0872(2) 0.8809(2) 0.0518(10) Uani 1 1 d .
H41A H 1.0284 1.1215 0.8629 0.062 Uiso 1 1 calc R
C42 C 1.0081(2) 1.0211(2) 0.8480(2) 0.0464(9) Uani 1 1 d .
C43 C 1.0564(2) 1.0044(2) 0.7897(2) 0.0477(10) Uani 1 1 d .
C44 C 1.0631(3) 0.9392(2) 0.7612(2) 0.0484(10) Uani 1 1 d .
H44A H 1.0935 0.9279 0.7213 0.058 Uiso 1 1 calc R
C45 C 1.0239(2) 0.8894(2) 0.79212(18) 0.0420(9) Uani 1 1 d .
C46 C 0.9679(2) 0.9688(2) 0.87436(18) 0.0402(8) Uani 1 1 d .
C47 C 0.9166(2) 0.9863(2) 0.93369(18) 0.0417(9) Uani 1 1 d .
C48 C 0.8129(3) 1.1489(3) 1.1096(2) 0.0577(11) Uani 1 1 d .
H48A H 0.8278 1.1056 1.1382 0.069 Uiso 1 1 calc R
H48B H 0.7562 1.1603 1.1074 0.069 Uiso 1 1 calc R
C49 C 0.8254(3) 1.2201(3) 1.1295(2) 0.0666(13) Uani 1 1 d .
H49A H 0.8841 1.2091 1.1257 0.080 Uiso 1 1 calc R
C50 C 0.7845(3) 1.2324(4) 1.1964(3) 0.088(2) Uani 1 1 d .
H50A H 0.7914 1.2776 1.2112 0.132 Uiso 1 1 calc R
H50B H 0.8087 1.1866 1.2197 0.132 Uiso 1 1 calc R
H50C H 0.7273 1.2407 1.2010 0.132 Uiso 1 1 calc R
C51 C 0.7935(4) 1.2901(3) 1.0905(3) 0.0865(19) Uani 1 1 d .
H51A H 0.8215 1.2794 1.0484 0.130 Uiso 1 1 calc R
H51B H 0.8024 1.3348 1.1044 0.130 Uiso 1 1 calc R
H51C H 0.7361 1.3013 1.0935 0.130 Uiso 1 1 calc R
C52 C 1.1560(3) 1.0364(2) 0.7135(2) 0.0528(10) Uani 1 1 d .
H52A H 1.1315 1.0458 0.6776 0.063 Uiso 1 1 calc R
H52B H 1.1896 0.9813 0.7142 0.063 Uiso 1 1 calc R
C53 C 1.2064(3) 1.0881(3) 0.7118(2) 0.0553(11) Uani 1 1 d .
H53A H 1.1710 1.1432 0.7109 0.066 Uiso 1 1 calc R
C54 C 1.2455(5) 1.0764(5) 0.7659(3) 0.108(2) Uani 1 1 d .
H54A H 1.2041 1.0864 0.8030 0.161 Uiso 1 1 calc R
H54B H 1.2755 1.1122 0.7632 0.161 Uiso 1 1 calc R
H54C H 1.2821 1.0232 0.7665 0.161 Uiso 1 1 calc R
C55 C 1.2689(4) 1.0716(4) 0.6543(2) 0.0753(15) Uani 1 1 d .
H55A H 1.2427 1.0803 0.6198 0.113 Uiso 1 1 calc R
H55B H 1.3042 1.0178 0.6546 0.113 Uiso 1 1 calc R
H55C H 1.3005 1.1060 0.6511 0.113 Uiso 1 1 calc R
C56 C 1.0402(2) 0.8144(2) 0.76050(19) 0.0424(9) Uani 1 1 d .
C57 C 1.0300(2) 0.68424(19) 0.77670(17) 0.0362(8) Uani 1 1 d .
C58 C 1.0940(2) 0.6460(2) 0.73200(17) 0.0366(8) Uani 1 1 d .
H58A H 1.1302 0.6712 0.7116 0.044 Uiso 1 1 calc R
C59 C 1.1057(2) 0.56960(19) 0.71667(16) 0.0342(8) Uani 1 1 d .
C60 C 1.1707(2) 0.5298(2) 0.67092(17) 0.0400(8) Uani 1 1 d .
H60A H 1.2069 0.5548 0.6503 0.048 Uiso 1 1 calc R
C61 C 1.1819(2) 0.4553(2) 0.65607(18) 0.0423(9) Uani 1 1 d .
H61A H 1.2257 0.4292 0.6253 0.051 Uiso 1 1 calc R
C62 C 1.1287(2) 0.4177(2) 0.68622(18) 0.0393(8) Uani 1 1 d .
C63 C 1.0635(2) 0.45370(19) 0.73146(17) 0.0369(8) Uani 1 1 d .
C64 C 1.0516(2) 0.53099(19) 0.74707(16) 0.0340(8) Uani 1 1 d .
C65 C 0.9862(2) 0.5730(2) 0.79231(16) 0.0351(8) Uani 1 1 d .
H65A H 0.9493 0.5489 0.8132 0.042 Uiso 1 1 calc R
C66 C 0.9754(2) 0.6469(2) 0.80615(16) 0.0371(8) Uani 1 1 d .
H66A H 0.9306 0.6738 0.8359 0.044 Uiso 1 1 calc R
C67 C 1.1904(4) 0.3102(3) 0.6195(3) 0.089(2) Uani 1 1 d .
H67A H 1.1909 0.2574 0.6158 0.133 Uiso 1 1 calc R
H67B H 1.2445 0.3091 0.6205 0.133 Uiso 1 1 calc R
H67C H 1.1727 0.3412 0.5849 0.133 Uiso 1 1 calc R
C68 C 1.0085(2) 0.41192(19) 0.76220(17) 0.0381(8) Uani 1 1 d .
C69 C 1.0333(2) 0.35209(19) 0.80227(18) 0.0397(8) Uani 1 1 d .
C70 C 0.9828(3) 0.3112(2) 0.83162(18) 0.0440(9) Uani 1 1 d .
H70A H 1.0011 0.2709 0.8592 0.053 Uiso 1 1 calc R
C71 C 0.9078(3) 0.3290(2) 0.82081(17) 0.0437(9) Uani 1 1 d .
H71A H 0.8743 0.3010 0.8411 0.052 Uiso 1 1 calc R
C72 C 0.8788(2) 0.3887(2) 0.77959(18) 0.0418(9) Uani 1 1 d .
C73 C 0.8022(2) 0.4041(2) 0.76590(17) 0.0422(9) Uani 1 1 d .
H73A H 0.7692 0.3752 0.7852 0.051 Uiso 1 1 calc R
C74 C 0.7759(2) 0.4608(2) 0.72478(17) 0.0402(8) Uani 1 1 d .
C75 C 0.8240(2) 0.5066(2) 0.69866(17) 0.0413(8) Uani 1 1 d .
H75A H 0.8047 0.5478 0.6721 0.050 Uiso 1 1 calc R
C76 C 0.8981(2) 0.4919(2) 0.71149(18) 0.0398(8) Uani 1 1 d .
H76A H 0.9296 0.5227 0.6931 0.048 Uiso 1 1 calc R
C77 C 0.9287(2) 0.4319(2) 0.75148(16) 0.0375(8) Uani 1 1 d .
C78 C 1.1406(3) 0.2716(3) 0.8484(3) 0.0703(14) Uani 1 1 d .
H78A H 1.1955 0.2664 0.8504 0.106 Uiso 1 1 calc R
H78B H 1.1403 0.2244 0.8316 0.106 Uiso 1 1 calc R
H78C H 1.1069 0.2798 0.8890 0.106 Uiso 1 1 calc R
C79 C 0.6478(2) 0.4429(3) 0.72295(19) 0.0491(10) Uani 1 1 d .
C80 C 0.5815(2) 0.4595(3) 0.68777(19) 0.0501(10) Uani 1 1 d .
C81 C 0.5317(3) 0.4134(3) 0.7055(2) 0.0585(11) Uani 1 1 d .
H81A H 0.5386 0.3777 0.7381 0.070 Uiso 1 1 calc R
C82 C 0.4730(3) 0.4223(3) 0.6737(2) 0.0596(12) Uani 1 1 d .
C83 C 0.4625(3) 0.4784(3) 0.6266(2) 0.0554(11) Uani 1 1 d .
C84 C 0.4018(3) 0.4910(3) 0.5922(2) 0.0652(14) Uani 1 1 d .
H84A H 0.3689 0.4593 0.5995 0.078 Uiso 1 1 calc R
C85 C 0.3907(3) 0.5470(3) 0.5497(2) 0.0625(13) Uani 1 1 d .
H85A H 0.3495 0.5548 0.5280 0.075 Uiso 1 1 calc R
C86 C 0.4398(3) 0.5944(3) 0.5369(2) 0.0559(11) Uani 1 1 d .
C87 C 0.4282(3) 0.6561(3) 0.4931(2) 0.0666(14) Uani 1 1 d .
C88 C 0.4755(3) 0.7005(3) 0.4836(2) 0.0692(14) Uani 1 1 d .
H88A H 0.4695 0.7407 0.4542 0.083 Uiso 1 1 calc R
C89 C 0.5334(3) 0.6854(3) 0.5184(2) 0.0643(13) Uani 1 1 d .
C90 C 0.5015(2) 0.5840(3) 0.56900(19) 0.0503(10) Uani 1 1 d .
C91 C 0.5147(2) 0.5216(2) 0.61445(19) 0.0486(10) Uani 1 1 d .
C92 C 0.4308(4) 0.3240(4) 0.7293(3) 0.0846(17) Uani 1 1 d .
H92A H 0.4173 0.3482 0.7693 0.102 Uiso 1 1 calc R
H92B H 0.4869 0.2886 0.7228 0.102 Uiso 1 1 calc R
C93 C 0.3746(5) 0.2793(5) 0.7268(3) 0.100(2) Uani 1 1 d .
H93A H 0.3185 0.3163 0.7334 0.120 Uiso 1 1 calc R
C94 C 0.3807(6) 0.2229(5) 0.7761(4) 0.134(3) Uani 1 1 d .
H94A H 0.3466 0.1921 0.7747 0.202 Uiso 1 1 calc R
H94B H 0.3634 0.2499 0.8147 0.202 Uiso 1 1 calc R
H94C H 0.4364 0.1887 0.7721 0.202 Uiso 1 1 calc R
C95 C 0.3944(8) 0.2454(8) 0.6672(5) 0.181(6) Uani 1 1 d .
H95A H 0.3583 0.2168 0.6654 0.272 Uiso 1 1 calc R
H95B H 0.4498 0.2101 0.6595 0.272 Uiso 1 1 calc R
H95C H 0.3884 0.2864 0.6365 0.272 Uiso 1 1 calc R
C96 C 0.3552(6) 0.7277(5) 0.4203(5) 0.143(4) Uani 1 1 d .
H96A H 0.4062 0.7239 0.3919 0.172 Uiso 1 1 calc R
H96B H 0.3343 0.7784 0.4405 0.172 Uiso 1 1 calc R
C97 C 0.2894(9) 0.7179(10) 0.3841(5) 0.256(11) Uani 1 1 d .
H97A H 0.2970 0.6654 0.3699 0.307 Uiso 1 1 calc R
C98 C 0.2289(7) 0.7486(7) 0.4334(5) 0.153(4) Uani 1 1 d .
H98A H 0.2307 0.7096 0.4656 0.229 Uiso 1 1 calc R
H98B H 0.1770 0.7642 0.4216 0.229 Uiso 1 1 calc R
H98C H 0.2363 0.7937 0.4480 0.229 Uiso 1 1 calc R
C99 C 0.2938(9) 0.7849(9) 0.3343(6) 0.213(7) Uani 1 1 d .
H99A H 0.2550 0.7904 0.3089 0.319 Uiso 1 1 calc R
H99B H 0.3478 0.7710 0.3091 0.319 Uiso 1 1 calc R
H99C H 0.2812 0.8338 0.3546 0.319 Uiso 1 1 calc R
C100 C 0.5807(5) 0.7390(4) 0.5090(3) 0.094(2) Uani 1 1 d .
C101 C 0.6699(3) 0.7848(3) 0.55212(19) 0.0508(10) Uani 1 1 d .
C102 C 0.7029(3) 0.8236(3) 0.5035(2) 0.0612(12) Uani 1 1 d .
H10A H 0.6918 0.8222 0.4648 0.073 Uiso 1 1 calc R
C103 C 0.7504(3) 0.8629(3) 0.5117(3) 0.0750(15) Uani 1 1 d .
H10B H 0.7726 0.8888 0.4784 0.090 Uiso 1 1 calc R
C104 C 0.7669(4) 0.8660(4) 0.5661(3) 0.0854(17) Uani 1 1 d .
H10C H 0.8010 0.8934 0.5708 0.103 Uiso 1 1 calc R
C105 C 0.7340(4) 0.8292(3) 0.6156(3) 0.0746(15) Uani 1 1 d .
H10D H 0.7448 0.8323 0.6541 0.090 Uiso 1 1 calc R
C106 C 0.6856(3) 0.7879(3) 0.6084(2) 0.0557(11) Uani 1 1 d .
C107 C 0.6807(3) 0.7120(3) 0.6995(2) 0.0676(14) Uani 1 1 d .
C108 C 0.6308(3) 0.6771(3) 0.74720(19) 0.0558(11) Uani 1 1 d .
C109 C 0.6651(3) 0.6436(3) 0.7959(2) 0.0562(11) Uani 1 1 d .
H10E H 0.7144 0.6476 0.8002 0.067 Uiso 1 1 calc R
C110 C 0.6252(3) 0.6043(3) 0.83789(18) 0.0480(10) Uani 1 1 d .
C111 C 0.5534(2) 0.5978(2) 0.82763(18) 0.0471(9) Uani 1 1 d .
C112 C 0.5123(3) 0.5540(3) 0.86829(19) 0.0517(10) Uani 1 1 d .
H11A H 0.5306 0.5330 0.9041 0.062 Uiso 1 1 calc R
C113 C 0.4478(3) 0.5420(3) 0.85640(19) 0.0538(11) Uani 1 1 d .
H11B H 0.4222 0.5115 0.8832 0.065 Uiso 1 1 calc R
C114 C 0.4174(2) 0.5750(2) 0.80354(17) 0.0436(9) Uani 1 1 d .
C115 C 0.3521(2) 0.5605(2) 0.78864(18) 0.0432(9) Uani 1 1 d .
C116 C 0.3238(2) 0.5954(2) 0.73856(18) 0.0438(9) Uani 1 1 d .
H11C H 0.2822 0.5840 0.7263 0.053 Uiso 1 1 calc R
C117 C 0.3577(2) 0.6480(2) 0.70609(16) 0.0379(8) Uani 1 1 d .
C118 C 0.4521(2) 0.6237(2) 0.76525(17) 0.0406(8) Uani 1 1 d .
C119 C 0.5239(2) 0.6332(2) 0.77652(17) 0.0420(9) Uani 1 1 d .
C120 C 0.7333(3) 0.5565(3) 0.89019(19) 0.0506(10) Uani 1 1 d .
H12B H 0.7398 0.6070 0.8937 0.061 Uiso 1 1 calc R
H12C H 0.7701 0.5311 0.8531 0.061 Uiso 1 1 calc R
C121 C 0.7533(3) 0.5069(3) 0.9444(2) 0.0633(12) Uani 1 1 d .
H12D H 0.7224 0.5386 0.9810 0.076 Uiso 1 1 calc R
C122 C 0.7311(4) 0.4365(3) 0.9495(3) 0.0826(16) Uani 1 1 d .
H12E H 0.7454 0.4076 0.9858 0.124 Uiso 1 1 calc R
H12F H 0.7598 0.4043 0.9139 0.124 Uiso 1 1 calc R
H12G H 0.6733 0.4508 0.9522 0.124 Uiso 1 1 calc R
C123 C 0.8418(3) 0.4889(3) 0.9436(2) 0.0607(12) Uani 1 1 d .
H12H H 0.8559 0.4565 0.9785 0.091 Uiso 1 1 calc R
H12I H 0.8526 0.5372 0.9453 0.091 Uiso 1 1 calc R
H12J H 0.8739 0.4615 0.9064 0.091 Uiso 1 1 calc R
C124 C 0.2427(2) 0.5122(2) 0.82470(19) 0.0480(10) Uani 1 1 d .
H12K H 0.2469 0.4774 0.7923 0.058 Uiso 1 1 calc R
H12L H 0.2074 0.5646 0.8166 0.058 Uiso 1 1 calc R
C125 C 0.2095(2) 0.4830(2) 0.88562(18) 0.0457(9) Uani 1 1 d .
H12M H 0.2107 0.5168 0.9173 0.055 Uiso 1 1 calc R
C126 C 0.1230(3) 0.4898(3) 0.8894(2) 0.0512(10) Uani 1 1 d .
H12N H 0.1017 0.4714 0.9290 0.077 Uiso 1 1 calc R
H12O H 0.1199 0.4586 0.8578 0.077 Uiso 1 1 calc R
H12P H 0.0914 0.5440 0.8840 0.077 Uiso 1 1 calc R
C127 C 0.2609(3) 0.4006(3) 0.8974(2) 0.0611(12) Uani 1 1 d .
H12Q H 0.2385 0.3832 0.9370 0.092 Uiso 1 1 calc R
H12R H 0.3156 0.3992 0.8966 0.092 Uiso 1 1 calc R
H12S H 0.2618 0.3666 0.8661 0.092 Uiso 1 1 calc R
C128 C 0.3152(2) 0.6951(2) 0.65866(17) 0.0395(8) Uani 1 1 d .
C129 C 0.2966(2) 0.8177(2) 0.60097(19) 0.0479(9) Uani 1 1 d .
C130 C 0.2155(3) 0.8353(3) 0.6013(3) 0.0696(14) Uani 1 1 d .
H13B H 0.1862 0.8050 0.6243 0.084 Uiso 1 1 calc R
C131 C 0.1782(4) 0.8980(3) 0.5672(3) 0.0880(19) Uani 1 1 d .
H13C H 0.1228 0.9109 0.5678 0.106 Uiso 1 1 calc R
C132 C 0.2203(4) 0.9415(3) 0.5328(3) 0.0814(17) Uani 1 1 d .
H13D H 0.1945 0.9829 0.5087 0.098 Uiso 1 1 calc R
C133 C 0.2992(4) 0.9248(3) 0.5335(3) 0.0762(15) Uani 1 1 d .
H13E H 0.3279 0.9556 0.5106 0.091 Uiso 1 1 calc R
C134 C 0.3383(3) 0.8628(3) 0.5676(2) 0.0593(12) Uani 1 1 d .
H13F H 0.3933 0.8517 0.5678 0.071 Uiso 1 1 calc R
C135 C 1.0104(5) 0.7256(5) 0.9760(4) 0.119(3) Uani 1 1 d .
C136 C 0.9320(4) 0.7401(3) 0.9678(3) 0.0797(17) Uani 1 1 d .
C137 C 0.9027(4) 0.6722(3) 0.9736(2) 0.0690(14) Uani 1 1 d .
C138 C 0.7675(3) 0.4662(4) 0.5389(3) 0.089(2) Uani 1 1 d .
H13H H 0.7172 0.4553 0.5442 0.134 Uiso 1 1 calc R
H13I H 0.7956 0.4405 0.5709 0.134 Uiso 1 1 calc R
H13J H 0.8011 0.4469 0.4996 0.134 Uiso 1 1 calc R
C139 C 0.7493(3) 0.5539(3) 0.5417(2) 0.0700(14) Uani 1 1 d .
H13K H 0.7190 0.5790 0.5096 0.084 Uiso 1 1 calc R
C140 C 0.8209(3) 0.5775(4) 0.5327(3) 0.0864(18) Uani 1 1 d .
H14A H 0.8045 0.6339 0.5346 0.130 Uiso 1 1 calc R
H14B H 0.8550 0.5598 0.4933 0.130 Uiso 1 1 calc R
H14C H 0.8508 0.5544 0.5644 0.130 Uiso 1 1 calc R
N1 N 0.7260(2) 1.1314(2) 0.91925(16) 0.0511(8) Uani 1 1 d .
H1A H 0.7302 1.0845 0.9101 0.061 Uiso 1 1 calc R
N2 N 0.8042(2) 1.05369(19) 0.81337(15) 0.0453(8) Uani 1 1 d .
N3 N 0.8028(2) 0.90560(19) 0.79995(15) 0.0442(8) Uani 1 1 d .
N4 N 0.7191(2) 0.84258(19) 0.89122(15) 0.0473(8) Uani 1 1 d .
H4B H 0.7101 0.8925 0.8861 0.057 Uiso 1 1 calc R
N5 N 0.7518(2) 0.8792(2) 0.99430(15) 0.0483(8) Uani 1 1 d .
H5B H 0.7790 0.8816 0.9575 0.058 Uiso 1 1 calc R
N6 N 0.87132(19) 0.94127(17) 0.95691(14) 0.0399(7) Uani 1 1 d .
N7 N 0.97731(19) 0.90259(17) 0.84700(15) 0.0398(7) Uani 1 1 d .
N8 N 1.01543(18) 0.76047(16) 0.79516(14) 0.0371(7) Uani 1 1 d .
H8A H 0.9882 0.7737 0.8320 0.045 Uiso 1 1 calc R
N9 N 0.70304(19) 0.47749(19) 0.70448(14) 0.0422(7) Uani 1 1 d .
H9B H 0.6933 0.5142 0.6771 0.051 Uiso 1 1 calc R
N10 N 0.57472(19) 0.5119(2) 0.64440(15) 0.0450(8) Uani 1 1 d .
N11 N 0.5483(2) 0.6289(2) 0.55895(16) 0.0541(9) Uani 1 1 d .
N12 N 0.6215(2) 0.7402(3) 0.54770(16) 0.0661(11) Uani 1 1 d .
H12T H 0.6192 0.7067 0.5774 0.079 Uiso 1 1 calc R
N13 N 0.6494(3) 0.7507(2) 0.65711(16) 0.0602(10) Uani 1 1 d .
H13G H 0.5994 0.7547 0.6582 0.072 Uiso 1 1 calc R
N14 N 0.5618(2) 0.67470(19) 0.73678(14) 0.0431(7) Uani 1 1 d .
N15 N 0.42044(19) 0.66265(18) 0.71756(13) 0.0406(7) Uani 1 1 d .
N16 N 0.33726(19) 0.75720(18) 0.63657(14) 0.0411(7) Uani 1 1 d .
H16B H 0.3811 0.7599 0.6453 0.049 Uiso 1 1 calc R
O1 O 0.7735(2) 1.22918(17) 0.88494(15) 0.0598(8) Uani 1 1 d .
O2 O 0.9337(2) 1.14824(18) 0.67338(15) 0.0642(9) Uani 1 1 d .
O3 O 0.92548(19) 0.78715(17) 0.64062(12) 0.0531(7) Uani 1 1 d .
O4 O 0.77765(16) 0.72483(15) 0.84535(13) 0.0464(6) Uani 1 1 d .
O5 O 0.7363(3) 0.9182(2) 1.08941(15) 0.0836(12) Uani 1 1 d .
O6 O 0.86483(18) 1.12948(17) 1.04983(13) 0.0543(7) Uani 1 1 d .
O7 O 1.0949(2) 1.05541(16) 0.76771(15) 0.0607(8) Uani 1 1 d .
O8 O 1.07575(19) 0.80527(16) 0.70811(13) 0.0536(7) Uani 1 1 d .
O9 O 1.13754(17) 0.34308(15) 0.67314(13) 0.0502(7) Uani 1 1 d .
O10 O 1.11042(17) 0.33527(15) 0.81112(13) 0.0480(7) Uani 1 1 d .
O11 O 0.6502(2) 0.3962(2) 0.76509(16) 0.0728(10) Uani 1 1 d .
O12 O 0.4220(2) 0.3819(3) 0.68338(16) 0.0747(10) Uani 1 1 d .
O13 O 0.3675(2) 0.6646(2) 0.46490(19) 0.0865(12) Uani 1 1 d .
O14 O 0.5561(4) 0.8003(4) 0.4764(3) 0.136(2) Uani 1 1 d .
O15 O 0.7543(2) 0.6957(2) 0.69758(16) 0.0689(9) Uani 1 1 d .
O16 O 0.65155(18) 0.5679(2) 0.88656(13) 0.0571(8) Uani 1 1 d .
O17 O 0.32089(17) 0.51362(18) 0.82720(14) 0.0545(8) Uani 1 1 d .
O18 O 0.26237(16) 0.67792(16) 0.64369(12) 0.0453(6) Uani 1 1 d .
O19 O 0.91142(17) 0.78229(15) 0.91457(12) 0.0449(6) Uani 1 1 d .
O20 O 0.69912(17) 0.58202(17) 0.59919(12) 0.0486(7) Uani 1 1 d .
H20C H 0.6891 0.6299 0.6009 0.073 Uiso 1 1 calc R
O21 O 0.6705(2) 0.00727(18) 0.88682(18) 0.0701(10) Uani 1 1 d .
H21B H 0.7080 0.0138 0.8603 0.105 Uiso 1 1 calc R
C141 C 0.5893(8) 0.0908(17) 0.8284(9) 0.358(18) Uani 1 1 d .
H14D H 0.6387 0.0829 0.7979 0.537 Uiso 1 1 calc R
H14E H 0.5780 0.1374 0.8516 0.537 Uiso 1 1 calc R
H14F H 0.5448 0.0970 0.8086 0.537 Uiso 1 1 calc R
C142 C 0.5975(4) 0.0329(5) 0.8637(5) 0.112(3) Uani 1 1 d .
H14G H 0.6074 -0.0096 0.8353 0.134 Uiso 1 1 calc R
C143 C 0.5353(4) 0.0177(5) 0.9151(7) 0.176(6) Uani 1 1 d .
H14H H 0.4836 0.0331 0.9028 0.265 Uiso 1 1 calc R
H14I H 0.5302 0.0475 0.9504 0.265 Uiso 1 1 calc R
H14J H 0.5519 -0.0375 0.9253 0.265 Uiso 1 1 calc R
Cl1 Cl 0.51381(10) 0.39219(9) 0.96064(7) 0.0871(5) Uani 1 1 d .
Cl2 Cl 0.55750(14) 0.28493(14) 0.86006(8) 0.1151(7) Uani 1 1 d .
C144 C 0.5818(4) 0.3536(3) 0.8939(3) 0.0774(15) Uani 1 1 d .
H14K H 0.5838 0.3963 0.8648 0.093 Uiso 1 1 calc R
H14L H 0.6358 0.3294 0.9029 0.093 Uiso 1 1 calc R

loop_
_atom_site_aniso_label
_atom_site_aniso_U_11
_atom_site_aniso_U_22
_atom_site_aniso_U_33
_atom_site_aniso_U_23
_atom_site_aniso_U_13
_atom_site_aniso_U_12
C1 0.052(2) 0.050(2) 0.061(3) -0.004(2) -0.019(2) -0.015(2)
C2 0.060(3) 0.065(3) 0.077(3) -0.014(3) -0.006(2) -0.023(2)
C3 0.070(3) 0.096(4) 0.082(4) -0.001(3) -0.003(3) -0.042(3)
C4 0.061(3) 0.088(4) 0.069(3) -0.020(3) -0.006(3) -0.017(3)
C5 0.068(3) 0.067(3) 0.075(3) -0.020(3) -0.019(3) -0.015(3)
C6 0.065(3) 0.057(3) 0.062(3) -0.013(2) -0.015(2) -0.018(2)
C7 0.048(2) 0.036(2) 0.069(3) -0.0014(18) -0.020(2) -0.0148(18)
C8 0.041(2) 0.037(2) 0.062(2) -0.0011(18) -0.0141(18) -0.0122(17)
C9 0.056(2) 0.037(2) 0.059(3) 0.0022(18) -0.016(2) -0.0181(19)
C10 0.061(3) 0.045(2) 0.060(3) 0.004(2) -0.015(2) -0.022(2)
C11 0.058(3) 0.045(2) 0.058(3) -0.0036(19) -0.008(2) -0.020(2)
C12 0.079(3) 0.050(3) 0.061(3) 0.000(2) -0.005(2) -0.032(2)
C13 0.073(3) 0.057(3) 0.054(3) -0.004(2) -0.006(2) -0.030(2)
C14 0.060(3) 0.053(2) 0.050(2) -0.0023(19) -0.016(2) -0.025(2)
C15 0.050(2) 0.046(2) 0.041(2) -0.0074(17) -0.0109(17) -0.0182(18)
C16 0.047(2) 0.0362(19) 0.053(2) -0.0041(17) -0.0169(18) -0.0158(17)
C17 0.040(2) 0.0372(19) 0.050(2) -0.0039(16) -0.0143(17) -0.0146(16)
C18 0.047(2) 0.038(2) 0.054(2) -0.0028(17) -0.0162(18) -0.0164(17)
C19 0.053(2) 0.039(2) 0.057(2) -0.0018(18) -0.0187(19) -0.0179(18)
C20 0.071(3) 0.048(2) 0.071(3) 0.003(2) -0.021(2) -0.031(2)
C21 0.077(3) 0.053(3) 0.062(3) -0.004(2) -0.019(2) -0.031(2)
C22 0.082(4) 0.060(3) 0.125(5) 0.016(3) 0.008(4) -0.019(3)
C23 0.074(3) 0.052(3) 0.069(3) 0.005(2) -0.015(2) -0.025(2)
C24 0.057(2) 0.043(2) 0.049(2) -0.0067(17) -0.0110(19) -0.0186(19)
C25 0.066(3) 0.056(3) 0.052(3) -0.013(2) -0.003(2) -0.021(2)
C26 0.064(3) 0.067(3) 0.060(3) -0.017(2) -0.009(2) -0.021(2)
C27 0.096(4) 0.063(3) 0.074(3) -0.002(3) 0.011(3) -0.026(3)
C28 0.038(2) 0.042(2) 0.050(2) -0.0088(17) -0.0144(17) -0.0147(17)
C29 0.034(2) 0.042(2) 0.068(3) -0.0088(19) 0.0003(18) -0.0165(17)
C30 0.046(2) 0.054(3) 0.086(3) -0.011(2) -0.005(2) -0.022(2)
C31 0.048(3) 0.062(3) 0.087(4) -0.010(3) 0.004(2) -0.029(2)
C32 0.048(3) 0.060(3) 0.088(4) 0.003(3) 0.011(2) -0.022(2)
C33 0.050(3) 0.049(2) 0.068(3) -0.007(2) 0.006(2) -0.020(2)
C34 0.044(2) 0.041(2) 0.060(3) -0.0056(18) 0.0008(18) -0.0196(18)
C35 0.064(3) 0.048(2) 0.045(2) -0.0014(18) -0.0095(19) -0.026(2)
C36 0.050(2) 0.039(2) 0.053(2) 0.0017(17) -0.0200(19) -0.0159(18)
C37 0.054(2) 0.043(2) 0.048(2) -0.0112(17) -0.0132(18) -0.0096(19)
C38 0.051(2) 0.039(2) 0.057(2) -0.0096(18) -0.0192(19) -0.0133(18)
C39 0.043(2) 0.0327(19) 0.056(2) -0.0098(16) -0.0177(18) -0.0080(16)
C40 0.046(2) 0.034(2) 0.077(3) -0.0121(19) -0.015(2) -0.0139(18)
C41 0.049(2) 0.035(2) 0.076(3) -0.0085(19) -0.006(2) -0.0225(18)
C42 0.046(2) 0.0314(19) 0.064(3) -0.0053(17) -0.0096(19) -0.0162(17)
C43 0.044(2) 0.0340(19) 0.067(3) -0.0009(18) -0.0069(19) -0.0186(17)
C44 0.058(3) 0.0316(19) 0.056(2) -0.0027(17) -0.0032(19) -0.0212(18)
C45 0.043(2) 0.0348(19) 0.052(2) -0.0044(16) -0.0097(17) -0.0157(16)
C46 0.041(2) 0.0283(17) 0.058(2) -0.0021(16) -0.0176(17) -0.0156(15)
C47 0.041(2) 0.0317(18) 0.057(2) -0.0043(16) -0.0164(17) -0.0132(16)
C48 0.057(3) 0.058(3) 0.054(3) -0.021(2) -0.014(2) -0.007(2)
C49 0.058(3) 0.059(3) 0.080(3) -0.032(3) -0.021(2) -0.005(2)
C50 0.069(3) 0.098(4) 0.088(4) -0.055(4) -0.026(3) 0.003(3)
C51 0.083(4) 0.057(3) 0.125(5) -0.033(3) -0.038(4) -0.013(3)
C52 0.057(3) 0.039(2) 0.061(3) -0.0041(18) 0.001(2) -0.0217(19)
C53 0.055(3) 0.056(3) 0.060(3) -0.003(2) -0.010(2) -0.027(2)
C54 0.113(6) 0.130(6) 0.102(5) -0.002(4) -0.027(4) -0.065(5)
C55 0.081(4) 0.083(4) 0.070(3) 0.002(3) -0.003(3) -0.047(3)
C56 0.042(2) 0.0330(19) 0.055(2) -0.0041(16) -0.0081(18) -0.0163(16)
C57 0.042(2) 0.0266(17) 0.047(2) -0.0017(14) -0.0140(16) -0.0161(15)
C58 0.0292(18) 0.0332(18) 0.050(2) -0.0019(15) -0.0073(15) -0.0138(15)
C59 0.0300(17) 0.0306(17) 0.044(2) -0.0031(14) -0.0104(14) -0.0106(14)
C60 0.0352(19) 0.0376(19) 0.050(2) -0.0021(16) -0.0096(16) -0.0145(16)
C61 0.0351(19) 0.041(2) 0.049(2) -0.0119(16) -0.0052(16) -0.0104(16)
C62 0.039(2) 0.0286(17) 0.052(2) -0.0024(15) -0.0135(16) -0.0112(15)
C63 0.0386(19) 0.0267(17) 0.049(2) 0.0027(15) -0.0167(16) -0.0112(15)
C64 0.0270(17) 0.0311(17) 0.046(2) 0.0017(15) -0.0124(14) -0.0101(14)
C65 0.0341(18) 0.0312(17) 0.044(2) 0.0026(14) -0.0099(15) -0.0149(15)
C66 0.0379(19) 0.0329(18) 0.043(2) -0.0037(15) -0.0076(15) -0.0153(15)
C67 0.076(4) 0.054(3) 0.129(5) -0.047(3) 0.028(3) -0.033(3)
C68 0.041(2) 0.0271(17) 0.051(2) -0.0024(15) -0.0140(16) -0.0133(15)
C69 0.048(2) 0.0247(16) 0.052(2) -0.0026(15) -0.0174(17) -0.0143(16)
C70 0.059(2) 0.0295(18) 0.051(2) 0.0044(16) -0.0208(18) -0.0185(17)
C71 0.057(2) 0.0349(19) 0.048(2) 0.0046(16) -0.0137(18) -0.0252(18)
C72 0.051(2) 0.0332(18) 0.050(2) 0.0006(16) -0.0165(17) -0.0221(17)
C73 0.046(2) 0.039(2) 0.048(2) -0.0029(16) -0.0097(17) -0.0229(17)
C74 0.039(2) 0.041(2) 0.046(2) -0.0012(16) -0.0127(16) -0.0174(16)
C75 0.041(2) 0.0359(19) 0.051(2) 0.0065(16) -0.0131(17) -0.0177(16)
C76 0.0366(19) 0.0331(18) 0.055(2) 0.0031(16) -0.0135(16) -0.0167(15)
C77 0.043(2) 0.0304(17) 0.044(2) -0.0024(15) -0.0106(16) -0.0174(15)
C78 0.054(3) 0.066(3) 0.089(4) 0.033(3) -0.026(3) -0.018(2)
C79 0.043(2) 0.063(3) 0.049(2) 0.002(2) -0.0095(17) -0.027(2)
C80 0.040(2) 0.060(3) 0.054(2) -0.012(2) -0.0046(18) -0.0208(19)
C81 0.051(3) 0.077(3) 0.060(3) 0.001(2) -0.016(2) -0.034(2)
C82 0.040(2) 0.077(3) 0.069(3) -0.017(2) 0.000(2) -0.031(2)
C83 0.040(2) 0.067(3) 0.061(3) -0.018(2) -0.0091(19) -0.017(2)
C84 0.034(2) 0.084(4) 0.082(3) -0.036(3) -0.009(2) -0.020(2)
C85 0.049(3) 0.068(3) 0.066(3) -0.023(3) -0.023(2) -0.002(2)
C86 0.041(2) 0.060(3) 0.064(3) -0.030(2) -0.014(2) -0.005(2)
C87 0.061(3) 0.076(3) 0.058(3) -0.020(2) -0.028(2) -0.002(3)
C88 0.079(4) 0.061(3) 0.069(3) -0.011(2) -0.029(3) -0.014(3)
C89 0.089(4) 0.064(3) 0.042(2) -0.005(2) -0.024(2) -0.020(3)
C90 0.038(2) 0.058(3) 0.052(2) -0.0187(19) -0.0121(18) -0.0068(19)
C91 0.038(2) 0.054(2) 0.052(2) -0.0222(19) -0.0058(17) -0.0109(18)
C92 0.075(4) 0.104(5) 0.098(4) -0.007(4) -0.015(3) -0.059(4)
C93 0.107(5) 0.134(6) 0.095(4) -0.015(4) -0.004(4) -0.092(5)
C94 0.163(8) 0.124(7) 0.142(7) 0.013(5) 0.001(6) -0.105(7)
C95 0.206(11) 0.223(12) 0.166(9) -0.094(9) 0.037(8) -0.162(11)
C96 0.182(9) 0.097(5) 0.188(9) 0.026(5) -0.151(8) -0.030(5)
C97 0.215(13) 0.287(17) 0.087(6) 0.006(8) -0.034(7) 0.141(13)
C98 0.159(9) 0.158(9) 0.164(10) 0.010(8) -0.070(8) -0.060(8)
C99 0.187(12) 0.232(15) 0.206(13) 0.004(11) -0.125(11) -0.002(11)
C100 0.150(6) 0.103(5) 0.065(3) 0.029(3) -0.051(4) -0.076(5)
C101 0.044(2) 0.054(2) 0.053(2) 0.0046(19) -0.0095(18) -0.0154(19)
C102 0.060(3) 0.056(3) 0.054(3) 0.010(2) -0.007(2) -0.008(2)
C103 0.075(3) 0.073(3) 0.074(4) 0.027(3) -0.012(3) -0.028(3)
C104 0.104(5) 0.091(4) 0.080(4) 0.031(3) -0.024(3) -0.062(4)
C105 0.099(4) 0.081(4) 0.072(3) 0.032(3) -0.035(3) -0.062(3)
C106 0.058(3) 0.057(3) 0.054(3) 0.019(2) -0.017(2) -0.023(2)
C107 0.073(3) 0.094(4) 0.063(3) 0.021(3) -0.030(3) -0.057(3)
C108 0.063(3) 0.082(3) 0.044(2) 0.015(2) -0.020(2) -0.049(3)
C109 0.055(3) 0.077(3) 0.052(2) 0.010(2) -0.020(2) -0.038(2)
C110 0.048(2) 0.061(3) 0.043(2) 0.0079(18) -0.0176(18) -0.026(2)
C111 0.043(2) 0.058(2) 0.043(2) 0.0096(18) -0.0080(17) -0.0221(19)
C112 0.045(2) 0.064(3) 0.047(2) 0.0128(19) -0.0085(18) -0.021(2)
C113 0.048(2) 0.061(3) 0.052(2) 0.016(2) -0.0064(18) -0.024(2)
C114 0.037(2) 0.045(2) 0.045(2) 0.0015(17) -0.0034(16) -0.0135(17)
C115 0.0346(19) 0.043(2) 0.050(2) 0.0071(17) -0.0046(16) -0.0140(16)
C116 0.036(2) 0.045(2) 0.050(2) -0.0026(17) -0.0050(16) -0.0155(17)
C117 0.0377(19) 0.0361(18) 0.0401(19) -0.0006(15) -0.0071(15) -0.0131(15)
C118 0.039(2) 0.042(2) 0.041(2) -0.0009(16) -0.0062(16) -0.0153(16)
C119 0.039(2) 0.046(2) 0.043(2) -0.0025(16) -0.0055(16) -0.0182(17)
C120 0.047(2) 0.065(3) 0.051(2) 0.0084(19) -0.0169(18) -0.030(2)
C121 0.055(3) 0.077(3) 0.062(3) 0.019(2) -0.019(2) -0.027(2)
C122 0.088(4) 0.072(4) 0.096(4) 0.023(3) -0.032(3) -0.034(3)
C123 0.064(3) 0.071(3) 0.057(3) 0.009(2) -0.025(2) -0.029(2)
C124 0.047(2) 0.049(2) 0.056(2) 0.0104(18) -0.0153(18) -0.0256(19)
C125 0.050(2) 0.047(2) 0.050(2) 0.0090(17) -0.0152(18) -0.0265(19)
C126 0.054(2) 0.051(2) 0.055(2) 0.0091(19) -0.0153(19) -0.024(2)
C127 0.060(3) 0.052(3) 0.075(3) 0.023(2) -0.019(2) -0.025(2)
C128 0.0369(19) 0.0394(19) 0.044(2) -0.0060(15) -0.0034(16) -0.0167(16)
C129 0.048(2) 0.045(2) 0.052(2) 0.0034(18) -0.0108(18) -0.0178(18)
C130 0.059(3) 0.061(3) 0.103(4) 0.030(3) -0.036(3) -0.033(2)
C131 0.070(3) 0.061(3) 0.145(6) 0.031(3) -0.054(4) -0.025(3)
C132 0.082(4) 0.060(3) 0.104(4) 0.035(3) -0.037(3) -0.024(3)
C133 0.076(4) 0.054(3) 0.088(4) 0.022(3) -0.010(3) -0.019(3)
C134 0.052(3) 0.047(2) 0.073(3) 0.013(2) -0.007(2) -0.017(2)
C135 0.124(6) 0.146(7) 0.139(6) 0.072(5) -0.080(5) -0.094(5)
C136 0.111(4) 0.061(3) 0.099(4) 0.034(3) -0.059(4) -0.053(3)
C137 0.093(4) 0.055(3) 0.070(3) 0.017(2) -0.017(3) -0.042(3)
C138 0.053(3) 0.121(5) 0.092(4) -0.051(4) -0.008(3) -0.019(3)
C139 0.058(3) 0.077(3) 0.058(3) -0.003(2) -0.008(2) -0.003(3)
C140 0.056(3) 0.113(5) 0.075(4) 0.008(3) 0.003(3) -0.022(3)
N1 0.055(2) 0.0394(18) 0.059(2) -0.0085(16) -0.0116(17) -0.0143(16)
N2 0.0460(19) 0.0392(17) 0.054(2) -0.0064(15) -0.0156(15) -0.0140(15)
N3 0.0426(18) 0.0439(18) 0.0503(19) -0.0048(14) -0.0128(14) -0.0166(15)
N4 0.0488(19) 0.0369(17) 0.058(2) -0.0088(15) -0.0039(16) -0.0188(15)
N5 0.049(2) 0.050(2) 0.0466(19) -0.0070(15) 0.0020(15) -0.0245(16)
N6 0.0444(18) 0.0342(16) 0.0422(17) -0.0037(13) -0.0102(14) -0.0130(14)
N7 0.0419(17) 0.0273(15) 0.0541(19) -0.0047(13) -0.0132(14) -0.0133(13)
N8 0.0373(16) 0.0281(15) 0.0468(17) -0.0062(12) -0.0067(13) -0.0118(13)
N9 0.0403(17) 0.0485(18) 0.0463(18) 0.0008(14) -0.0117(14) -0.0240(15)
N10 0.0339(17) 0.056(2) 0.0475(19) -0.0105(16) -0.0072(14) -0.0170(15)
N11 0.055(2) 0.058(2) 0.050(2) -0.0132(17) -0.0105(16) -0.0172(18)
N12 0.068(3) 0.099(3) 0.041(2) 0.018(2) -0.0183(18) -0.040(2)
N13 0.074(3) 0.082(3) 0.047(2) 0.0200(19) -0.0268(18) -0.049(2)
N14 0.0453(18) 0.0517(19) 0.0387(17) 0.0021(14) -0.0100(14) -0.0240(15)
N15 0.0443(18) 0.0402(17) 0.0375(16) -0.0011(13) -0.0073(13) -0.0149(14)
N16 0.0425(17) 0.0427(17) 0.0434(17) 0.0052(14) -0.0120(14) -0.0200(14)
O1 0.065(2) 0.0435(16) 0.074(2) -0.0126(14) -0.0095(16) -0.0224(15)
O2 0.083(2) 0.0502(18) 0.065(2) -0.0025(15) -0.0031(17) -0.0371(17)
O3 0.0699(19) 0.0481(16) 0.0451(16) -0.0082(12) -0.0064(14) -0.0263(15)
O4 0.0432(15) 0.0389(15) 0.0612(17) -0.0039(12) -0.0127(12) -0.0167(12)
O5 0.130(3) 0.099(3) 0.0439(19) -0.0050(17) -0.0023(19) -0.074(3)
O6 0.0611(18) 0.0465(16) 0.0613(18) -0.0201(14) -0.0166(14) -0.0184(14)
O7 0.068(2) 0.0352(15) 0.081(2) -0.0077(14) 0.0071(16) -0.0326(14)
O8 0.071(2) 0.0372(15) 0.0523(18) -0.0041(12) -0.0020(15) -0.0235(14)
O9 0.0509(16) 0.0317(14) 0.0675(18) -0.0139(12) -0.0088(14) -0.0120(12)
O10 0.0525(16) 0.0333(13) 0.0674(18) 0.0101(12) -0.0328(14) -0.0156(12)
O11 0.062(2) 0.110(3) 0.069(2) 0.027(2) -0.0256(16) -0.055(2)
O12 0.066(2) 0.109(3) 0.075(2) -0.006(2) -0.0143(17) -0.060(2)
O13 0.077(2) 0.088(3) 0.097(3) -0.016(2) -0.052(2) -0.005(2)
O14 0.169(6) 0.128(5) 0.139(5) 0.044(4) -0.091(4) -0.060(4)
O15 0.062(2) 0.072(2) 0.077(2) 0.0116(17) -0.0183(17) -0.0281(17)
O16 0.0497(17) 0.083(2) 0.0471(16) 0.0193(15) -0.0184(13) -0.0323(16)
O17 0.0413(15) 0.0599(18) 0.0665(18) 0.0206(14) -0.0158(13) -0.0241(14)
O18 0.0437(15) 0.0479(15) 0.0496(15) 0.0013(12) -0.0134(12) -0.0199(13)
O19 0.0535(16) 0.0389(14) 0.0456(15) -0.0017(11) -0.0064(12) -0.0216(12)
O20 0.0485(16) 0.0474(16) 0.0466(15) -0.0019(12) -0.0103(12) -0.0111(13)
O21 0.0538(19) 0.0489(18) 0.103(3) -0.0196(17) 0.0040(17) -0.0194(15)
C141 0.119(10) 0.59(4) 0.34(2) 0.28(3) -0.117(13) -0.101(16)
C142 0.069(4) 0.102(5) 0.171(8) 0.001(5) -0.037(5) -0.028(4)
C143 0.055(4) 0.090(5) 0.369(17) -0.035(8) 0.004(7) -0.025(4)
Cl1 0.0895(10) 0.0799(9) 0.0828(10) 0.0293(7) -0.0108(8) -0.0278(8)
Cl2 0.1410(17) 0.1563(18) 0.0917(12) 0.0124(11) -0.0212(11) -0.1094(15)
C144 0.088(4) 0.076(4) 0.082(4) 0.029(3) -0.031(3) -0.043(3)

loop_
_atom_type_symbol
_atom_type_description
_atom_type_scat_dispersion_real
_atom_type_scat_dispersion_imag
_atom_type_scat_source
C C 0.0033 0.0016 'International Tables Vol C Tables 4.2.6.8 and 6.1.1.4'
H H 0.0000 0.0000 'International Tables Vol C Tables 4.2.6.8 and 6.1.1.4'
N N 0.0061 0.0033 'International Tables Vol C Tables 4.2.6.8 and 6.1.1.4'
O O 0.0106 0.0060 'International Tables Vol C Tables 4.2.6.8 and 6.1.1.4'
Cl Cl 0.1484 0.1585 'International Tables Vol C Tables 4.2.6.8 and 6.1.1.4'

loop_
_geom_angle_atom_site_label_1
_geom_angle_atom_site_label_2
_geom_angle_atom_site_label_3
_geom_angle
C6 C1 C2 119.4(4)
C6 C1 N1 122.7(4)
C2 C1 N1 117.9(4)
C3 C2 C1 120.1(5)
C3 C2 H2A 119.9
C1 C2 H2A 119.9
C4 C3 C2 122.0(6)
C4 C3 H3A 119.0
C2 C3 H3A 119.0
C3 C4 C5 118.3(5)
C3 C4 H4A 120.9
C5 C4 H4A 120.9
C4 C5 C6 121.5(5)
C4 C5 H5A 119.2
C6 C5 H5A 119.2
C1 C6 C5 118.6(5)
C1 C6 H6A 120.7
C5 C6 H6A 120.7
O1 C7 N1 124.5(4)
O1 C7 C8 120.1(4)
N1 C7 C8 115.4(3)
N2 C8 C9 123.5(4)
N2 C8 C7 119.4(4)
C9 C8 C7 117.1(4)
C10 C9 C8 119.2(4)
C10 C9 H9A 120.4
C8 C9 H9A 120.4
O2 C10 C9 126.8(4)
O2 C10 C11 114.1(4)
C9 C10 C11 119.1(4)
C19 C11 C12 122.2(4)
C19 C11 C10 116.7(4)
C12 C11 C10 121.0(4)
C13 C12 C11 120.4(4)
C13 C12 H12A 119.8
C11 C12 H12A 119.8
C12 C13 C14 120.4(4)
C12 C13 H13A 119.8
C14 C13 H13A 119.8
C18 C14 C13 121.3(4)
C18 C14 C15 118.3(4)
C13 C14 C15 120.4(4)
O3 C15 C16 124.8(4)
O3 C15 C14 116.3(4)
C16 C15 C14 118.9(4)
C15 C16 C17 118.2(4)
C15 C16 H16A 120.9
C17 C16 H16A 120.9
N3 C17 C16 124.3(4)
N3 C17 C28 118.4(3)
C16 C17 C28 117.3(3)
N3 C18 C14 122.7(4)
N3 C18 C19 118.5(4)
C14 C18 C19 118.8(4)
N2 C19 C11 124.0(4)
N2 C19 C18 119.0(4)
C11 C19 C18 117.0(4)
O2 C20 C21 106.9(4)
O2 C20 H20A 110.3
C21 C20 H20A 110.3
O2 C20 H20B 110.3
C21 C20 H20B 110.3
H20A C20 H20B 108.6
C22 C21 C23 111.5(5)
C22 C21 C20 111.9(5)
C23 C21 C20 109.5(4)
C22 C21 H21A 107.9
C23 C21 H21A 107.9
C20 C21 H21A 107.9
C21 C22 H22A 109.5
C21 C22 H22B 109.5
H22A C22 H22B 109.5
C21 C22 H22C 109.5
H22A C22 H22C 109.5
H22B C22 H22C 109.5
C21 C23 H23A 109.5
C21 C23 H23B 109.5
H23A C23 H23B 109.5
C21 C23 H23C 109.5
H23A C23 H23C 109.5
H23B C23 H23C 109.5
O3 C24 C25 107.2(3)
O3 C24 H24A 110.3
C25 C24 H24A 110.3
O3 C24 H24B 110.3
C25 C24 H24B 110.3
H24A C24 H24B 108.5
C27 C25 C24 112.5(4)
C27 C25 C26 113.8(4)
C24 C25 C26 108.3(4)
C27 C25 H25A 107.3
C24 C25 H25A 107.3
C26 C25 H25A 107.3
C25 C26 H26A 109.5
C25 C26 H26B 109.5
H26A C26 H26B 109.5
C25 C26 H26C 109.5
H26A C26 H26C 109.5
H26B C26 H26C 109.5
C25 C27 H27A 109.5
C25 C27 H27B 109.5
H27A C27 H27B 109.5
C25 C27 H27C 109.5
H27A C27 H27C 109.5
H27B C27 H27C 109.5
O4 C28 N4 123.1(4)
O4 C28 C17 121.2(4)
N4 C28 C17 115.7(3)
C30 C29 C34 120.6(4)
C30 C29 N4 121.0(4)
C34 C29 N4 118.5(3)
C31 C30 C29 119.5(5)
C31 C30 H30A 120.2
C29 C30 H30A 120.2
C32 C31 C30 120.0(5)
C32 C31 H31A 120.0
C30 C31 H31A 120.0
C31 C32 C33 121.6(5)
C31 C32 H32A 119.2
C33 C32 H32A 119.2
C32 C33 C34 119.7(5)
C32 C33 H33A 120.2
C34 C33 H33A 120.2
C33 C34 C29 118.6(4)
C33 C34 N5 123.9(4)
C29 C34 N5 117.5(4)
O5 C35 N5 124.3(4)
O5 C35 C36 121.6(4)
N5 C35 C36 113.9(4)
N6 C36 C37 124.8(4)
N6 C36 C35 119.1(3)
C37 C36 C35 116.0(4)
C38 C37 C36 117.7(4)
C38 C37 H37A 121.1
C36 C37 H37A 121.1
O6 C38 C37 125.9(4)
O6 C38 C39 113.9(4)
C37 C38 C39 120.2(3)
C38 C39 C47 117.6(4)
C38 C39 C40 122.3(3)
C47 C39 C40 120.1(4)
C41 C40 C39 121.3(4)
C41 C40 H40A 119.4
C39 C40 H40A 119.4
C40 C41 C42 121.2(4)
C40 C41 H41A 119.4
C42 C41 H41A 119.4
C43 C42 C46 117.8(3)
C43 C42 C41 122.0(4)
C46 C42 C41 120.2(4)
O7 C43 C44 125.7(4)
O7 C43 C42 114.9(3)
C44 C43 C42 119.4(4)
C43 C44 C45 118.5(4)
C43 C44 H44A 120.7
C45 C44 H44A 120.7
N7 C45 C44 124.5(3)
N7 C45 C56 119.6(3)
C44 C45 C56 115.8(3)
N7 C46 C42 122.6(4)
N7 C46 C47 119.1(3)
C42 C46 C47 118.2(3)
N6 C47 C39 122.1(4)
N6 C47 C46 118.9(3)
C39 C47 C46 118.9(3)
O6 C48 C49 105.8(4)
O6 C48 H48A 110.6
C49 C48 H48A 110.6
O6 C48 H48B 110.6
C49 C48 H48B 110.6
H48A C48 H48B 108.7
C51 C49 C48 111.5(4)
C51 C49 C50 112.7(4)
C48 C49 C50 106.7(5)
C51 C49 H49A 108.6
C48 C49 H49A 108.6
C50 C49 H49A 108.6
C49 C50 H50A 109.5
C49 C50 H50B 109.5
H50A C50 H50B 109.5
C49 C50 H50C 109.5
H50A C50 H50C 109.5
H50B C50 H50C 109.5
C49 C51 H51A 109.5
C49 C51 H51B 109.5
H51A C51 H51B 109.5
C49 C51 H51C 109.5
H51A C51 H51C 109.5
H51B C51 H51C 109.5
O7 C52 C53 106.7(3)
O7 C52 H52A 110.4
C53 C52 H52A 110.4
O7 C52 H52B 110.4
C53 C52 H52B 110.4
H52A C52 H52B 108.6
C55 C53 C54 110.5(5)
C55 C53 C52 107.8(4)
C54 C53 C52 112.9(5)
C55 C53 H53A 108.5
C54 C53 H53A 108.5
C52 C53 H53A 108.5
C53 C54 H54A 109.5
C53 C54 H54B 109.5
H54A C54 H54B 109.5
C53 C54 H54C 109.5
H54A C54 H54C 109.5
H54B C54 H54C 109.5
C53 C55 H55A 109.5
C53 C55 H55B 109.5
H55A C55 H55B 109.5
C53 C55 H55C 109.5
H55A C55 H55C 109.5
H55B C55 H55C 109.5
O8 C56 N8 124.8(3)
O8 C56 C45 119.9(3)
N8 C56 C45 115.3(3)
C58 C57 C66 119.7(3)
C58 C57 N8 123.2(3)
C66 C57 N8 117.1(3)
C57 C58 C59 120.2(3)
C57 C58 H58A 119.9
C59 C58 H58A 119.9
C58 C59 C60 120.9(3)
C58 C59 C64 120.4(3)
C60 C59 C64 118.7(3)
C61 C60 C59 120.7(3)
C61 C60 H60A 119.6
C59 C60 H60A 119.6
C60 C61 C62 120.2(3)
C60 C61 H61A 119.9
C62 C61 H61A 119.9
O9 C62 C63 115.7(3)
O9 C62 C61 122.4(3)
C63 C62 C61 121.9(3)
C62 C63 C64 118.1(3)
C62 C63 C68 120.2(3)
C64 C63 C68 121.7(3)
C65 C64 C63 122.3(3)
C65 C64 C59 117.4(3)
C63 C64 C59 120.3(3)
C66 C65 C64 121.5(3)
C66 C65 H65A 119.3
C64 C65 H65A 119.3
C65 C66 C57 120.8(3)
C65 C66 H66A 119.6
C57 C66 H66A 119.6
O9 C67 H67A 109.5
O9 C67 H67B 109.5
H67A C67 H67B 109.5
O9 C67 H67C 109.5
H67A C67 H67C 109.5
H67B C67 H67C 109.5
C69 C68 C77 118.2(3)
C69 C68 C63 120.4(3)
C77 C68 C63 121.4(3)
O10 C69 C68 115.9(3)
O10 C69 C70 122.5(3)
C68 C69 C70 121.6(3)
C71 C70 C69 120.4(3)
C71 C70 H70A 119.8
C69 C70 H70A 119.8
C70 C71 C72 121.1(3)
C70 C71 H71A 119.4
C72 C71 H71A 119.4
C77 C72 C73 120.6(3)
C77 C72 C71 118.5(3)
C73 C72 C71 120.9(3)
C74 C73 C72 120.1(3)
C74 C73 H73A 119.9
C72 C73 H73A 119.9
C73 C74 C75 119.4(3)
C73 C74 N9 125.0(3)
C75 C74 N9 115.6(3)
C76 C75 C74 120.6(3)
C76 C75 H75A 119.7
C74 C75 H75A 119.7
C75 C76 C77 121.5(3)
C75 C76 H76A 119.2
C77 C76 H76A 119.2
C76 C77 C72 117.5(3)
C76 C77 C68 122.4(3)
C72 C77 C68 120.1(3)
O10 C78 H78A 109.5
O10 C78 H78B 109.5
H78A C78 H78B 109.5
O10 C78 H78C 109.5
H78A C78 H78C 109.5
H78B C78 H78C 109.5
O11 C79 N9 123.3(4)
O11 C79 C80 118.8(4)
N9 C79 C80 117.8(4)
N10 C80 C81 125.4(4)
N10 C80 C79 120.5(4)
C81 C80 C79 114.1(4)
C82 C81 C80 117.4(5)
C82 C81 H81A 121.3
C80 C81 H81A 121.3
O12 C82 C81 125.2(5)
O12 C82 C83 115.1(4)
C81 C82 C83 119.7(4)
C91 C83 C82 117.2(4)
C91 C83 C84 120.5(5)
C82 C83 C84 122.3(5)
C85 C84 C83 121.1(5)
C85 C84 H84A 119.5
C83 C84 H84A 119.5
C84 C85 C86 120.9(4)
C84 C85 H85A 119.5
C86 C85 H85A 119.5
C90 C86 C85 120.5(5)
C90 C86 C87 117.0(5)
C85 C86 C87 122.5(4)
C88 C87 O13 125.3(5)
C88 C87 C86 120.1(4)
O13 C87 C86 114.6(5)
C87 C88 C89 117.7(5)
C87 C88 H88A 121.2
C89 C88 H88A 121.2
N11 C89 C88 125.6(5)
N11 C89 C100 118.7(4)
C88 C89 C100 115.7(5)
N11 C90 C86 122.2(4)
N11 C90 C91 119.4(4)
C86 C90 C91 118.4(4)
N10 C91 C83 123.8(4)
N10 C91 C90 117.7(4)
C83 C91 C90 118.4(4)
O12 C92 C93 108.2(5)
O12 C92 H92A 110.1
C93 C92 H92A 110.1
O12 C92 H92B 110.1
C93 C92 H92B 110.1
H92A C92 H92B 108.4
C95 C93 C94 114.0(9)
C95 C93 C92 109.3(6)
C94 C93 C92 107.9(6)
C95 C93 H93A 108.5
C94 C93 H93A 108.5
C92 C93 H93A 108.5
C93 C94 H94A 109.5
C93 C94 H94B 109.5
H94A C94 H94B 109.5
C93 C94 H94C 109.5
H94A C94 H94C 109.5
H94B C94 H94C 109.5
C93 C95 H95A 109.5
C93 C95 H95B 109.5
H95A C95 H95B 109.5
C93 C95 H95C 109.5
H95A C95 H95C 109.5
H95B C95 H95C 109.5
O13 C96 C97 106.1(8)
O13 C96 H96A 110.5
C97 C96 H96A 110.5
O13 C96 H96B 110.5
C97 C96 H96B 110.5
H96A C96 H96B 108.7
C98 C97 C99 109.6(11)
C98 C97 C96 89.3(10)
C99 C97 C96 96.9(13)
C98 C97 H97A 118.5
C99 C97 H97A 118.5
C96 C97 H97A 118.5
C97 C98 H98A 109.5
C97 C98 H98B 109.5
H98A C98 H98B 109.5
C97 C98 H98C 109.5
H98A C98 H98C 109.5
H98B C98 H98C 109.5
C97 C99 H99A 109.5
C97 C99 H99B 109.5
H99A C99 H99B 109.5
C97 C99 H99C 109.5
H99A C99 H99C 109.5
H99B C99 H99C 109.5
N12 C100 O14 119.2(6)
N12 C100 C89 119.2(5)
O14 C100 C89 116.6(6)
C106 C101 C102 119.6(4)
C106 C101 N12 116.2(4)
C102 C101 N12 124.2(4)
C103 C102 C101 120.1(5)
C103 C102 H10A 120.0
C101 C102 H10A 120.0
C104 C103 C102 121.2(5)
C104 C103 H10B 119.4
C102 C103 H10B 119.4
C103 C104 C105 120.2(6)
C103 C104 H10C 119.9
C105 C104 H10C 119.9
C106 C105 C104 119.9(5)
C106 C105 H10D 120.1
C104 C105 H10D 120.1
C101 C106 C105 119.1(4)
C101 C106 N13 118.5(4)
C105 C106 N13 122.3(4)
O15 C107 N13 120.2(4)
O15 C107 C108 120.7(4)
N13 C107 C108 118.6(4)
N14 C108 C109 125.9(4)
N14 C108 C107 118.2(4)
C109 C108 C107 115.6(4)
C110 C109 C108 117.8(4)
C110 C109 H10E 121.1
C108 C109 H10E 121.1
O16 C110 C109 124.6(4)
O16 C110 C111 117.0(3)
C109 C110 C111 118.3(4)
C119 C111 C110 119.6(3)
C119 C111 C112 120.1(4)
C110 C111 C112 120.3(4)
C113 C112 C111 120.8(4)
C113 C112 H11A 119.6
C111 C112 H11A 119.6
C112 C113 C114 120.7(4)
C112 C113 H11B 119.7
C114 C113 H11B 119.7
C118 C114 C115 118.2(3)
C118 C114 C113 120.1(4)
C115 C114 C113 121.7(4)
O17 C115 C116 125.0(4)
O17 C115 C114 115.6(3)
C116 C115 C114 119.4(3)
C115 C116 C117 118.3(4)
C115 C116 H11C 120.9
C117 C116 H11C 120.9
N15 C117 C116 124.5(3)
N15 C117 C128 119.2(3)
C116 C117 C128 116.2(3)
N15 C118 C114 122.3(3)
N15 C118 C119 118.8(3)
C114 C118 C119 118.8(3)
N14 C119 C111 121.7(3)
N14 C119 C118 119.2(3)
C111 C119 C118 119.1(3)
O16 C120 C121 109.5(3)
O16 C120 H12B 109.8
C121 C120 H12B 109.8
O16 C120 H12C 109.8
C121 C120 H12C 109.8
H12B C120 H12C 108.2
C122 C121 C120 114.2(4)
C122 C121 C123 112.2(5)
C120 C121 C123 108.4(4)
C122 C121 H12D 107.2
C120 C121 H12D 107.2
C123 C121 H12D 107.2
C121 C122 H12E 109.5
C121 C122 H12F 109.5
H12E C122 H12F 109.5
C121 C122 H12G 109.5
H12E C122 H12G 109.5
H12F C122 H12G 109.5
C121 C123 H12H 109.5
C121 C123 H12I 109.5
H12H C123 H12I 109.5
C121 C123 H12J 109.5
H12H C123 H12J 109.5
H12I C123 H12J 109.5
O17 C124 C125 106.8(3)
O17 C124 H12K 110.4
C125 C124 H12K 110.4
O17 C124 H12L 110.4
C125 C124 H12L 110.4
H12K C124 H12L 108.6
C126 C125 C124 109.9(3)
C126 C125 C127 112.0(3)
C124 C125 C127 111.0(4)
C126 C125 H12M 107.9
C124 C125 H12M 107.9
C127 C125 H12M 107.9
C125 C126 H12N 109.5
C125 C126 H12O 109.5
H12N C126 H12O 109.5
C125 C126 H12P 109.5
H12N C126 H12P 109.5
H12O C126 H12P 109.5
C125 C127 H12Q 109.5
C125 C127 H12R 109.5
H12Q C127 H12R 109.5
C125 C127 H12S 109.5
H12Q C127 H12S 109.5
H12R C127 H12S 109.5
O18 C128 N16 124.1(4)
O18 C128 C117 120.0(3)
N16 C128 C117 115.9(3)
C134 C129 C130 119.8(4)
C134 C129 N16 118.2(4)
C130 C129 N16 121.9(4)
C131 C130 C129 119.0(5)
C131 C130 H13B 120.5
C129 C130 H13B 120.5
C132 C131 C130 121.2(5)
C132 C131 H13C 119.4
C130 C131 H13C 119.4
C133 C132 C131 119.5(5)
C133 C132 H13D 120.3
C131 C132 H13D 120.3
C132 C133 C134 120.8(5)
C132 C133 H13E 119.6
C134 C133 H13E 119.6
C129 C134 C133 119.7(5)
C129 C134 H13F 120.2
C133 C134 H13F 120.2
C135 C136 O19 116.8(5)
C135 C136 C137 117.0(5)
O19 C136 C137 107.5(4)
C139 C138 H13H 109.5
C139 C138 H13I 109.5
H13H C138 H13I 109.5
C139 C138 H13J 109.5
H13H C138 H13J 109.5
H13I C138 H13J 109.5
O20 C139 C140 108.6(5)
O20 C139 C138 109.2(4)
C140 C139 C138 114.4(5)
O20 C139 H13K 108.2
C140 C139 H13K 108.2
C138 C139 H13K 108.2
C139 C140 H14A 109.5
C139 C140 H14B 109.5
H14A C140 H14B 109.5
C139 C140 H14C 109.5
H14A C140 H14C 109.5
H14B C140 H14C 109.5
C7 N1 C1 128.7(4)
C7 N1 H1A 115.7
C1 N1 H1A 115.7
C8 N2 C19 117.4(4)
C17 N3 C18 117.5(3)
C28 N4 C29 124.7(3)
C28 N4 H4B 117.6
C29 N4 H4B 117.6
C35 N5 C34 129.8(4)
C35 N5 H5B 115.1
C34 N5 H5B 115.1
C36 N6 C47 117.3(3)
C45 N7 C46 117.2(3)
C56 N8 C57 125.0(3)
C56 N8 H8A 117.5
C57 N8 H8A 117.5
C79 N9 C74 126.5(3)
C79 N9 H9B 116.8
C74 N9 H9B 116.8
C80 N10 C91 116.4(4)
C89 N11 C90 117.4(4)
C100 N12 C101 132.4(5)
C100 N12 H12T 113.8
C101 N12 H12T 113.8
C107 N13 C106 127.5(4)
C107 N13 H13G 116.3
C106 N13 H13G 116.3
C108 N14 C119 116.6(3)
C117 N15 C118 116.9(3)
C128 N16 C129 126.3(3)
C128 N16 H16B 116.8
C129 N16 H16B 116.8
C10 O2 C20 118.2(4)
C15 O3 C24 118.4(3)
C38 O6 C48 116.2(3)
C43 O7 C52 118.8(3)
C62 O9 C67 118.0(3)
C69 O10 C78 118.3(3)
C82 O12 C92 117.5(4)
C87 O13 C96 114.8(5)
C110 O16 C120 118.2(3)
C115 O17 C124 118.7(3)
C139 O20 H20C 109.5
C142 O21 H21B 109.5
C142 C141 H14D 109.5
C142 C141 H14E 109.5
H14D C141 H14E 109.5
C142 C141 H14F 109.5
H14D C141 H14F 109.5
H14E C141 H14F 109.5
C141 C142 O21 115.5(10)
C141 C142 C143 128.0(11)
O21 C142 C143 104.2(8)
C141 C142 H14G 101.6
O21 C142 H14G 101.6
C143 C142 H14G 101.6
C142 C143 H14H 109.5
C142 C143 H14I 109.5
H14H C143 H14I 109.5
C142 C143 H14J 109.5
H14H C143 H14J 109.5
H14I C143 H14J 109.5
Cl2 C144 Cl1 113.6(3)
Cl2 C144 H14K 108.8
Cl1 C144 H14K 108.8
Cl2 C144 H14L 108.8
Cl1 C144 H14L 108.8
H14K C144 H14L 107.7

loop_
_geom_bond_atom_site_label_1
_geom_bond_atom_site_label_2
_geom_bond_distance
C1 C6 1.378(6)
C1 C2 1.388(7)
C1 N1 1.429(6)
C2 C3 1.372(8)
C2 H2A 0.9500
C3 C4 1.359(8)
C3 H3A 0.9500
C4 C5 1.372(8)
C4 H4A 0.9500
C5 C6 1.412(7)
C5 H5A 0.9500
C6 H6A 0.9500
C7 O1 1.219(5)
C7 N1 1.341(6)
C7 C8 1.513(6)
C8 N2 1.337(5)
C8 C9 1.413(6)
C9 C10 1.374(6)
C9 H9A 0.9500
C10 O2 1.343(5)
C10 C11 1.440(6)
C11 C19 1.409(6)
C11 C12 1.410(7)
C12 C13 1.355(6)
C12 H12A 0.9500
C13 C14 1.420(6)
C13 H13A 0.9500
C14 C18 1.400(6)
C14 C15 1.428(6)
C15 O3 1.342(5)
C15 C16 1.379(6)
C16 C17 1.412(6)
C16 H16A 0.9500
C17 N3 1.334(5)
C17 C28 1.490(6)
C18 N3 1.364(5)
C18 C19 1.472(5)
C19 N2 1.359(5)
C20 O2 1.449(5)
C20 C21 1.525(7)
C20 H20A 0.9900
C20 H20B 0.9900
C21 C22 1.487(8)
C21 C23 1.524(6)
C21 H21A 1.0000
C22 H22A 0.9800
C22 H22B 0.9800
C22 H22C 0.9800
C23 H23A 0.9800
C23 H23B 0.9800
C23 H23C 0.9800
C24 O3 1.445(5)
C24 C25 1.526(6)
C24 H24A 0.9900
C24 H24B 0.9900
C25 C27 1.500(8)
C25 C26 1.529(7)
C25 H25A 1.0000
C26 H26A 0.9800
C26 H26B 0.9800
C26 H26C 0.9800
C27 H27A 0.9800
C27 H27B 0.9800
C27 H27C 0.9800
C28 O4 1.247(5)
C28 N4 1.353(5)
C29 C30 1.388(6)
C29 C34 1.401(6)
C29 N4 1.420(5)
C30 C31 1.387(7)
C30 H30A 0.9500
C31 C32 1.360(8)
C31 H31A 0.9500
C32 C33 1.380(7)
C32 H32A 0.9500
C33 C34 1.396(6)
C33 H33A 0.9500
C34 N5 1.408(5)
C35 O5 1.212(5)
C35 N5 1.347(5)
C35 C36 1.503(6)
C36 N6 1.337(5)
C36 C37 1.403(6)
C37 C38 1.365(6)
C37 H37A 0.9500
C38 O6 1.363(5)
C38 C39 1.415(6)
C39 C47 1.422(5)
C39 C40 1.426(6)
C40 C41 1.328(6)
C40 H40A 0.9500
C41 C42 1.434(5)
C41 H41A 0.9500
C42 C43 1.413(6)
C42 C46 1.420(5)
C43 O7 1.356(5)
C43 C44 1.369(6)
C44 C45 1.402(5)
C44 H44A 0.9500
C45 N7 1.333(5)
C45 C56 1.518(5)
C46 N7 1.357(5)
C46 C47 1.451(6)
C47 N6 1.360(5)
C48 O6 1.466(5)
C48 C49 1.524(7)
C48 H48A 0.9900
C48 H48B 0.9900
C49 C51 1.522(8)
C49 C50 1.538(8)
C49 H49A 1.0000
C50 H50A 0.9800
C50 H50B 0.9800
C50 H50C 0.9800
C51 H51A 0.9800
C51 H51B 0.9800
C51 H51C 0.9800
C52 O7 1.441(5)
C52 C53 1.524(6)
C52 H52A 0.9900
C52 H52B 0.9900
C53 C55 1.506(7)
C53 C54 1.517(8)
C53 H53A 1.0000
C54 H54A 0.9800
C54 H54B 0.9800
C54 H54C 0.9800
C55 H55A 0.9800
C55 H55B 0.9800
C55 H55C 0.9800
C56 O8 1.219(5)
C56 N8 1.354(5)
C57 C58 1.386(5)
C57 C66 1.416(5)
C57 N8 1.419(4)
C58 C59 1.411(5)
C58 H58A 0.9500
C59 C60 1.417(5)
C59 C64 1.431(5)
C60 C61 1.377(5)
C60 H60A 0.9500
C61 C62 1.404(5)
C61 H61A 0.9500
C62 O9 1.379(4)
C62 C63 1.393(5)
C63 C64 1.428(5)
C63 C68 1.486(5)
C64 C65 1.427(5)
C65 C66 1.362(5)
C65 H65A 0.9500
C66 H66A 0.9500
C67 O9 1.409(6)
C67 H67A 0.9800
C67 H67B 0.9800
C67 H67C 0.9800
C68 C69 1.388(5)
C68 C77 1.441(5)
C69 O10 1.384(5)
C69 C70 1.406(5)
C70 C71 1.361(6)
C70 H70A 0.9500
C71 C72 1.422(5)
C71 H71A 0.9500
C72 C77 1.421(5)
C72 C73 1.421(5)
C73 C74 1.374(5)
C73 H73A 0.9500
C74 C75 1.422(5)
C74 N9 1.425(5)
C75 C76 1.372(5)
C75 H75A 0.9500
C76 C77 1.412(5)
C76 H76A 0.9500
C78 O10 1.415(5)
C78 H78A 0.9800
C78 H78B 0.9800
C78 H78C 0.9800
C79 O11 1.233(5)
C79 N9 1.340(5)
C79 C80 1.522(6)
C80 N10 1.318(6)
C80 C81 1.420(6)
C81 C82 1.374(6)
C81 H81A 0.9500
C82 O12 1.347(6)
C82 C83 1.424(7)
C83 C91 1.406(6)
C83 C84 1.433(6)
C84 C85 1.350(8)
C84 H84A 0.9500
C85 C86 1.422(7)
C85 H85A 0.9500
C86 C90 1.421(6)
C86 C87 1.439(8)
C87 C88 1.352(8)
C87 O13 1.353(6)
C88 C89 1.393(7)
C88 H88A 0.9500
C89 N11 1.331(6)
C89 C100 1.493(8)
C90 N11 1.350(6)
C90 C91 1.474(7)
C91 N10 1.364(5)
C92 O12 1.424(8)
C92 C93 1.528(7)
C92 H92A 0.9900
C92 H92B 0.9900
C93 C95 1.460(11)
C93 C94 1.463(11)
C93 H93A 1.0000
C94 H94A 0.9800
C94 H94B 0.9800
C94 H94C 0.9800
C95 H95A 0.9800
C95 H95B 0.9800
C95 H95C 0.9800
C96 O13 1.470(9)
C96 C97 1.658(19)
C96 H96A 0.9900
C96 H96B 0.9900
C97 C98 1.387(14)
C97 C99 1.62(2)
C97 H97A 1.0000
C98 H98A 0.9800
C98 H98B 0.9800
C98 H98C 0.9800
C99 H99A 0.9800
C99 H99B 0.9800
C99 H99C 0.9800
C100 N12 1.275(7)
C100 O14 1.300(8)
C101 C106 1.381(6)
C101 C102 1.401(6)
C101 N12 1.417(6)
C102 C103 1.351(8)
C102 H10A 0.9500
C103 C104 1.347(8)
C103 H10B 0.9500
C104 C105 1.392(7)
C104 H10C 0.9500
C105 C106 1.386(7)
C105 H10D 0.9500
C106 N13 1.412(5)
C107 O15 1.258(6)
C107 N13 1.271(6)
C107 C108 1.504(6)
C108 N14 1.343(5)
C108 C109 1.388(6)
C109 C110 1.379(6)
C109 H10E 0.9500
C110 O16 1.341(5)
C110 C111 1.419(6)
C111 C119 1.406(6)
C111 C112 1.433(6)
C112 C113 1.349(6)
C112 H11A 0.9500
C113 C114 1.437(6)
C113 H11B 0.9500
C114 C118 1.407(5)
C114 C115 1.415(6)
C115 O17 1.352(5)
C115 C116 1.374(6)
C116 C117 1.400(5)
C116 H11C 0.9500
C117 N15 1.338(5)
C117 C128 1.506(5)
C118 N15 1.374(5)
C118 C119 1.453(5)
C119 N14 1.359(5)
C120 O16 1.447(5)
C120 C121 1.507(6)
C120 H12B 0.9900
C120 H12C 0.9900
C121 C122 1.473(8)
C121 C123 1.524(7)
C121 H12D 1.0000
C122 H12E 0.9800
C122 H12F 0.9800
C122 H12G 0.9800
C123 H12H 0.9800
C123 H12I 0.9800
C123 H12J 0.9800
C124 O17 1.443(5)
C124 C125 1.519(5)
C124 H12K 0.9900
C124 H12L 0.9900
C125 C126 1.516(6)
C125 C127 1.524(6)
C125 H12M 1.0000
C126 H12N 0.9800
C126 H12O 0.9800
C126 H12P 0.9800
C127 H12Q 0.9800
C127 H12R 0.9800
C127 H12S 0.9800
C128 O18 1.228(4)
C128 N16 1.361(5)
C129 C134 1.385(6)
C129 C130 1.394(6)
C129 N16 1.414(5)
C130 C131 1.394(7)
C130 H13B 0.9500
C131 C132 1.376(8)
C131 H13C 0.9500
C132 C133 1.364(8)
C132 H13D 0.9500
C133 C134 1.397(7)
C133 H13E 0.9500
C134 H13F 0.9500
C135 C136 1.408(9)
C136 O19 1.435(6)
C136 C137 1.506(7)
C138 C139 1.539(9)
C138 H13H 0.9800
C138 H13I 0.9800
C138 H13J 0.9800
C139 O20 1.440(6)
C139 C140 1.477(8)
C139 H13K 1.0000
C140 H14A 0.9800
C140 H14B 0.9800
C140 H14C 0.9800
N1 H1A 0.8800
N4 H4B 0.8800
N5 H5B 0.8800
N8 H8A 0.8800
N9 H9B 0.8800
N12 H12T 0.8800
N13 H13G 0.8800
N16 H16B 0.8800
O20 H20C 0.8400
O21 C142 1.449(8)
O21 H21B 0.8400
C141 C142 1.268(19)
C141 H14D 0.9800
C141 H14E 0.9800
C141 H14F 0.9800
C142 C143 1.519(14)
C142 H14G 1.0000
C143 H14H 0.9800
C143 H14I 0.9800
C143 H14J 0.9800
Cl1 C144 1.757(6)
Cl2 C144 1.755(6)
C144 H14K 0.9900
C144 H14L 0.9900

loop_
_geom_torsion_atom_site_label_1
_geom_torsion_atom_site_label_2
_geom_torsion_atom_site_label_3
_geom_torsion_atom_site_label_4
_geom_torsion
C6 C1 C2 C3 3.7(8)
N1 C1 C2 C3 -178.0(5)
C1 C2 C3 C4 -1.2(9)
C2 C3 C4 C5 -1.1(9)
C3 C4 C5 C6 0.8(8)
C2 C1 C6 C5 -3.9(7)
N1 C1 C6 C5 177.9(4)
C4 C5 C6 C1 1.7(8)
O1 C7 C8 N2 178.1(4)
N1 C7 C8 N2 -1.6(5)
O1 C7 C8 C9 -0.7(6)
N1 C7 C8 C9 179.6(4)
N2 C8 C9 C10 1.9(6)
C7 C8 C9 C10 -179.4(4)
C8 C9 C10 O2 177.7(4)
C8 C9 C10 C11 -1.9(6)
O2 C10 C11 C19 179.9(4)
C9 C10 C11 C19 -0.4(6)
O2 C10 C11 C12 1.7(7)
C9 C10 C11 C12 -178.6(4)
C19 C11 C12 C13 -0.9(8)
C10 C11 C12 C13 177.2(5)
C11 C12 C13 C14 0.4(8)
C12 C13 C14 C18 0.6(7)
C12 C13 C14 C15 -177.8(5)
C18 C14 C15 O3 179.9(4)
C13 C14 C15 O3 -1.7(6)
C18 C14 C15 C16 -1.5(6)
C13 C14 C15 C16 176.9(4)
O3 C15 C16 C17 -179.1(4)
C14 C15 C16 C17 2.4(6)
C15 C16 C17 N3 -1.0(6)
C15 C16 C17 C28 -179.3(3)
C13 C14 C18 N3 -179.4(4)
C15 C14 C18 N3 -1.0(6)
C13 C14 C18 C19 -1.0(6)
C15 C14 C18 C19 177.4(4)
C12 C11 C19 N2 -178.7(4)
C10 C11 C19 N2 3.1(7)
C12 C11 C19 C18 0.5(7)
C10 C11 C19 C18 -177.7(4)
N3 C18 C19 N2 -1.8(6)
C14 C18 C19 N2 179.7(4)
N3 C18 C19 C11 178.9(4)
C14 C18 C19 C11 0.4(6)
O2 C20 C21 C22 -58.3(6)
O2 C20 C21 C23 177.5(4)
O3 C24 C25 C27 52.0(5)
O3 C24 C25 C26 178.6(4)
N3 C17 C28 O4 -168.8(3)
C16 C17 C28 O4 9.6(5)
N3 C17 C28 N4 9.8(5)
C16 C17 C28 N4 -171.8(3)
C34 C29 C30 C31 1.8(7)
N4 C29 C30 C31 -177.2(4)
C29 C30 C31 C32 -1.4(7)
C30 C31 C32 C33 1.5(8)
C31 C32 C33 C34 -1.9(7)
C32 C33 C34 C29 2.2(7)
C32 C33 C34 N5 -178.3(4)
C30 C29 C34 C33 -2.2(6)
N4 C29 C34 C33 176.8(4)
C30 C29 C34 N5 178.2(4)
N4 C29 C34 N5 -2.8(6)
O5 C35 C36 N6 163.9(4)
N5 C35 C36 N6 -20.4(6)
O5 C35 C36 C37 -18.6(6)
N5 C35 C36 C37 157.2(4)
N6 C36 C37 C38 3.7(6)
C35 C36 C37 C38 -173.7(4)
C36 C37 C38 O6 176.8(4)
C36 C37 C38 C39 -0.2(6)
O6 C38 C39 C47 178.7(3)
C37 C38 C39 C47 -4.0(6)
O6 C38 C39 C40 -1.4(5)
C37 C38 C39 C40 175.8(4)
C38 C39 C40 C41 -179.8(4)
C47 C39 C40 C41 0.0(6)
C39 C40 C41 C42 -0.9(7)
C40 C41 C42 C43 -179.0(4)
C40 C41 C42 C46 -0.7(6)
C46 C42 C43 O7 -178.2(4)
C41 C42 C43 O7 0.1(6)
C46 C42 C43 C44 -0.3(6)
C41 C42 C43 C44 178.0(4)
O7 C43 C44 C45 175.2(4)
C42 C43 C44 C45 -2.5(6)
C43 C44 C45 N7 2.9(6)
C43 C44 C45 C56 -174.2(4)
C43 C42 C46 N7 3.2(6)
C41 C42 C46 N7 -175.2(4)
C43 C42 C46 C47 -178.6(4)
C41 C42 C46 C47 3.0(6)
C38 C39 C47 N6 5.3(5)
C40 C39 C47 N6 -174.6(4)
C38 C39 C47 C46 -177.8(3)
C40 C39 C47 C46 2.3(5)
N7 C46 C47 N6 -8.5(5)
C42 C46 C47 N6 173.2(3)
N7 C46 C47 C39 174.5(3)
C42 C46 C47 C39 -3.8(5)
O6 C48 C49 C51 67.1(5)
O6 C48 C49 C50 -169.4(4)
O7 C52 C53 C55 -177.8(4)
O7 C52 C53 C54 59.9(6)
N7 C45 C56 O8 172.5(4)
C44 C45 C56 O8 -10.2(6)
N7 C45 C56 N8 -9.9(5)
C44 C45 C56 N8 167.4(4)
C66 C57 C58 C59 -1.2(5)
N8 C57 C58 C59 178.8(3)
C57 C58 C59 C60 179.8(3)
C57 C58 C59 C64 0.0(5)
C58 C59 C60 C61 180.0(3)
C64 C59 C60 C61 -0.2(5)
C59 C60 C61 C62 0.0(6)
C60 C61 C62 O9 -179.8(3)
C60 C61 C62 C63 0.2(6)
O9 C62 C63 C64 179.7(3)
C61 C62 C63 C64 -0.2(5)
O9 C62 C63 C68 -0.2(5)
C61 C62 C63 C68 179.9(3)
C62 C63 C64 C65 179.3(3)
C68 C63 C64 C65 -0.8(5)
C62 C63 C64 C59 0.0(5)
C68 C63 C64 C59 179.9(3)
C58 C59 C64 C65 0.7(5)
C60 C59 C64 C65 -179.1(3)
C58 C59 C64 C63 180.0(3)
C60 C59 C64 C63 0.2(5)
C63 C64 C65 C66 -179.3(3)
C59 C64 C65 C66 0.0(5)
C64 C65 C66 C57 -1.2(5)
C58 C57 C66 C65 1.9(5)
N8 C57 C66 C65 -178.2(3)
C62 C63 C68 C69 71.8(5)
C64 C63 C68 C69 -108.1(4)
C62 C63 C68 C77 -108.1(4)
C64 C63 C68 C77 72.0(5)
C77 C68 C69 O10 -179.8(3)
C63 C68 C69 O10 0.2(5)
C77 C68 C69 C70 0.5(5)
C63 C68 C69 C70 -179.5(3)
O10 C69 C70 C71 -179.0(3)
C68 C69 C70 C71 0.7(6)
C69 C70 C71 C72 0.3(6)
C70 C71 C72 C77 -2.5(6)
C70 C71 C72 C73 176.4(4)
C77 C72 C73 C74 0.5(6)
C71 C72 C73 C74 -178.3(4)
C72 C73 C74 C75 -3.5(6)
C72 C73 C74 N9 175.4(3)
C73 C74 C75 C76 3.7(6)
N9 C74 C75 C76 -175.2(4)
C74 C75 C76 C77 -1.0(6)
C75 C76 C77 C72 -1.9(6)
C75 C76 C77 C68 175.4(4)
C73 C72 C77 C76 2.2(5)
C71 C72 C77 C76 -179.0(3)
C73 C72 C77 C68 -175.2(3)
C71 C72 C77 C68 3.6(5)
C69 C68 C77 C76 -179.9(3)
C63 C68 C77 C76 0.0(6)
C69 C68 C77 C72 -2.7(5)
C63 C68 C77 C72 177.3(3)
O11 C79 C80 N10 176.6(4)
N9 C79 C80 N10 -6.5(6)
O11 C79 C80 C81 -4.4(6)
N9 C79 C80 C81 172.5(4)
N10 C80 C81 C82 2.1(7)
C79 C80 C81 C82 -176.8(4)
C80 C81 C82 O12 178.1(4)
C80 C81 C82 C83 -2.4(7)
O12 C82 C83 C91 -179.5(4)
C81 C82 C83 C91 0.9(7)
O12 C82 C83 C84 0.2(7)
C81 C82 C83 C84 -179.3(4)
C91 C83 C84 C85 -3.4(7)
C82 C83 C84 C85 176.9(4)
C83 C84 C85 C86 1.1(7)
C84 C85 C86 C90 -0.3(7)
C84 C85 C86 C87 -178.2(4)
C90 C86 C87 C88 0.6(7)
C85 C86 C87 C88 178.6(4)
C90 C86 C87 O13 -178.6(4)
C85 C86 C87 O13 -0.6(6)
O13 C87 C88 C89 177.6(5)
C86 C87 C88 C89 -1.5(7)
C87 C88 C89 N11 2.6(8)
C87 C88 C89 C100 -176.3(5)
C85 C86 C90 N11 -178.7(4)
C87 C86 C90 N11 -0.7(6)
C85 C86 C90 C91 1.6(6)
C87 C86 C90 C91 179.6(4)
C82 C83 C91 N10 1.1(6)
C84 C83 C91 N10 -178.7(4)
C82 C83 C91 C90 -175.6(4)
C84 C83 C91 C90 4.7(6)
N11 C90 C91 N10 -0.4(6)
C86 C90 C91 N10 179.4(3)
N11 C90 C91 C83 176.5(4)
C86 C90 C91 C83 -3.8(6)
O12 C92 C93 C95 58.6(10)
O12 C92 C93 C94 -177.0(6)
O13 C96 C97 C98 76.4(11)
O13 C96 C97 C99 -173.9(8)
N11 C89 C100 N12 -14.5(9)
C88 C89 C100 N12 164.4(6)
N11 C89 C100 O14 -169.4(6)
C88 C89 C100 O14 9.6(9)
C106 C101 C102 C103 0.8(7)
N12 C101 C102 C103 -177.9(5)
C101 C102 C103 C104 -0.2(8)
C102 C103 C104 C105 -0.8(10)
C103 C104 C105 C106 1.3(10)
C102 C101 C106 C105 -0.3(7)
N12 C101 C106 C105 178.5(5)
C102 C101 C106 N13 177.8(4)
N12 C101 C106 N13 -3.4(6)
C104 C105 C106 C101 -0.8(9)
C104 C105 C106 N13 -178.8(6)
O15 C107 C108 N14 -158.4(5)
N13 C107 C108 N14 13.2(8)
O15 C107 C108 C109 15.8(8)
N13 C107 C108 C109 -172.6(5)
N14 C108 C109 C110 -0.1(8)
C107 C108 C109 C110 -173.8(5)
C108 C109 C110 O16 178.7(4)
C108 C109 C110 C111 2.4(7)
O16 C110 C111 C119 -178.5(4)
C109 C110 C111 C119 -1.9(7)
O16 C110 C111 C112 0.0(6)
C109 C110 C111 C112 176.6(4)
C119 C111 C112 C113 4.1(7)
C110 C111 C112 C113 -174.5(4)
C111 C112 C113 C114 -1.9(7)
C112 C113 C114 C118 -3.5(7)
C112 C113 C114 C115 177.1(4)
C118 C114 C115 O17 -179.6(3)
C113 C114 C115 O17 -0.2(6)
C118 C114 C115 C116 -1.4(6)
C113 C114 C115 C116 178.0(4)
O17 C115 C116 C117 174.2(4)
C114 C115 C116 C117 -3.9(6)
C115 C116 C117 N15 5.4(6)
C115 C116 C117 C128 -169.4(3)
C115 C114 C118 N15 6.0(6)
C113 C114 C118 N15 -173.5(4)
C115 C114 C118 C119 -174.0(4)
C113 C114 C118 C119 6.5(6)
C110 C111 C119 N14 -0.9(6)
C112 C111 C119 N14 -179.5(4)
C110 C111 C119 C118 177.7(4)
C112 C111 C119 C118 -0.9(6)
N15 C118 C119 N14 -5.7(5)
C114 C118 C119 N14 174.3(4)
N15 C118 C119 C111 175.7(4)
C114 C118 C119 C111 -4.3(6)
O16 C120 C121 C122 48.5(6)
O16 C120 C121 C123 174.3(4)
O17 C124 C125 C126 172.5(3)
O17 C124 C125 C127 -63.0(4)
N15 C117 C128 O18 173.4(3)
C116 C117 C128 O18 -11.5(5)
N15 C117 C128 N16 -9.0(5)
C116 C117 C128 N16 166.1(3)
C134 C129 C130 C131 0.6(8)
N16 C129 C130 C131 177.0(5)
C129 C130 C131 C132 1.2(10)
C130 C131 C132 C133 -2.3(11)
C131 C132 C133 C134 1.7(10)
C130 C129 C134 C133 -1.2(7)
N16 C129 C134 C133 -177.8(5)
C132 C133 C134 C129 0.1(9)
O1 C7 N1 C1 5.7(7)
C8 C7 N1 C1 -174.7(4)
C6 C1 N1 C7 -8.0(7)
C2 C1 N1 C7 173.7(4)
C9 C8 N2 C19 0.7(6)
C7 C8 N2 C19 -178.1(3)
C11 C19 N2 C8 -3.2(6)
C18 C19 N2 C8 177.6(4)
C16 C17 N3 C18 -1.5(6)
C28 C17 N3 C18 176.8(3)
C14 C18 N3 C17 2.4(6)
C19 C18 N3 C17 -176.0(3)
O4 C28 N4 C29 6.1(6)
C17 C28 N4 C29 -172.5(4)
C30 C29 N4 C28 -57.2(6)
C34 C29 N4 C28 123.8(4)
O5 C35 N5 C34 0.5(8)
C36 C35 N5 C34 -175.1(4)
C33 C34 N5 C35 -11.1(7)
C29 C34 N5 C35 168.5(4)
C37 C36 N6 C47 -2.5(6)
C35 C36 N6 C47 174.8(3)
C39 C47 N6 C36 -2.1(5)
C46 C47 N6 C36 -179.0(3)
C44 C45 N7 C46 -0.2(6)
C56 C45 N7 C46 176.8(3)
C42 C46 N7 C45 -2.9(5)
C47 C46 N7 C45 178.9(3)
O8 C56 N8 C57 2.8(6)
C45 C56 N8 C57 -174.7(3)
C58 C57 N8 C56 25.3(6)
C66 C57 N8 C56 -154.6(4)
O11 C79 N9 C74 7.3(7)
C80 C79 N9 C74 -169.4(4)
C73 C74 N9 C79 2.0(6)
C75 C74 N9 C79 -179.1(4)
C81 C80 N10 C91 -0.3(6)
C79 C80 N10 C91 178.6(4)
C83 C91 N10 C80 -1.4(6)
C90 C91 N10 C80 175.3(3)
C88 C89 N11 C90 -2.6(7)
C100 C89 N11 C90 176.3(5)
C86 C90 N11 C89 1.6(6)
C91 C90 N11 C89 -178.7(4)
O14 C100 N12 C101 -24.1(12)
C89 C100 N12 C101 -178.3(5)
C106 C101 N12 C100 160.8(7)
C102 C101 N12 C100 -20.4(9)
O15 C107 N13 C106 -8.4(9)
C108 C107 N13 C106 180.0(5)
C101 C106 N13 C107 140.2(5)
C105 C106 N13 C107 -41.8(8)
C109 C108 N14 C119 -2.6(7)
C107 C108 N14 C119 170.9(4)
C111 C119 N14 C108 3.1(6)
C118 C119 N14 C108 -175.5(4)
C116 C117 N15 C118 -1.1(5)
C128 C117 N15 C118 173.6(3)
C114 C118 N15 C117 -4.7(5)
C119 C118 N15 C117 175.3(3)
O18 C128 N16 C129 10.3(6)
C117 C128 N16 C129 -167.2(4)
C134 C129 N16 C128 -160.7(4)
C130 C129 N16 C128 22.7(7)
C9 C10 O2 C20 -3.0(7)
C11 C10 O2 C20 176.7(4)
C21 C20 O2 C10 -170.6(4)
C16 C15 O3 C24 -9.6(6)
C14 C15 O3 C24 168.9(4)
C25 C24 O3 C15 -176.1(3)
C37 C38 O6 C48 0.2(6)
C39 C38 O6 C48 177.2(3)
C49 C48 O6 C38 179.2(4)
C44 C43 O7 C52 -8.5(7)
C42 C43 O7 C52 169.3(4)
C53 C52 O7 C43 -161.2(4)
C63 C62 O9 C67 165.8(4)
C61 C62 O9 C67 -14.2(6)
C68 C69 O10 C78 -175.9(4)
C70 C69 O10 C78 3.8(6)
C81 C82 O12 C92 -1.6(7)
C83 C82 O12 C92 178.9(5)
C93 C92 O12 C82 -172.9(5)
C88 C87 O13 C96 0.7(8)
C86 C87 O13 C96 179.8(6)
C97 C96 O13 C87 170.8(6)
C109 C110 O16 C120 -11.9(7)
C111 C110 O16 C120 164.4(4)
C121 C120 O16 C110 -173.5(4)
C116 C115 O17 C124 -14.4(6)
C114 C115 O17 C124 163.7(4)
C125 C124 O17 C115 -157.6(4)

loop_
_platon_squeeze_void_nr
_platon_squeeze_void_average_x
_platon_squeeze_void_average_y
_platon_squeeze_void_average_z
_platon_squeeze_void_volume
_platon_squeeze_void_count_electrons
1 0.000 0.000 0.500 82.4 10.6
2 0.500 1.000 0.500 604.7 63.9
